data_1566581
loop_
_publ_author_name
'Meurer, Florian'
'von Essen, Carolina'
'K\"uhn, Clemens'
'Puschmann, Horst'
'Bodensteiner, Michael'

_publ_section_title
;
 The benefits of Cu K\b radiation for the single-crystal X-ray structure
 determination of crystalline sponges
;
_journal_coeditor_code LT5046
_journal_issue 3
_journal_name_full IUCrJ
_journal_paper_doi 10.1107/S2052252522002147
_journal_volume 9
_journal_year 2022
_chemical_formula_moiety 'C36 H24 Cl6 N12 Zn3, C17 H14 O4, 2.037(C6 H12), 0.333(C6 H9), 0.189(C6 H6)'
_chemical_formula_sum 'C68.39 H67.65 Cl6 N12 O4 Zn3'
_chemical_formula_weight 1530.54
_space_group_crystal_system monoclinic
_space_group_IT_number 15
_space_group_name_Hall '-C 2yc'
_space_group_name_H-M_alt 'C 1 2/c 1'
_atom_sites_solution_hydrogens geom
_audit_creation_date 2021-06-23
_audit_creation_method
;
Olex2 1.5-alpha
(compiled 2021.06.18 svn.r64d69d6c for OlexSys, GUI svn.r6354)
;
_cell_angle_alpha 90
_cell_angle_beta 102.245(2)
_cell_angle_gamma 90
_cell_formula_units_Z 8
_cell_length_a 33.3132(5)
_cell_length_b 14.4948(2)
_cell_length_c 31.7714(5)
_cell_measurement_reflns_used 15980
_cell_measurement_temperature 100.00(10)
_cell_measurement_theta_max 73.8060
_cell_measurement_theta_min 3.4790
_cell_volume 14992.4(4)
_computing_cell_refinement 'CrysAlisPro 1.171.41.47a (Rigaku OD, 2019)'
_computing_data_collection 'CrysAlisPro 1.171.41.47a (Rigaku OD, 2019)'
_computing_data_reduction 'CrysAlisPro 1.171.41.47a (Rigaku OD, 2019)'
_computing_molecular_graphics 'Olex2 1.5-alpha (Dolomanov et al., 2009)'
_computing_publication_material 'Olex2 1.5-alpha (Dolomanov et al., 2009)'
_computing_structure_refinement 'SHELXL 2018/3 (Sheldrick, 2015)'
_computing_structure_solution 'SHELXT 2018/2 (Sheldrick, 2018)'
_diffrn_ambient_temperature 100.15
_diffrn_detector_area_resol_mean 4.1818
_diffrn_detector_type TitanS2
_diffrn_measured_fraction_theta_full 0.999
_diffrn_measured_fraction_theta_max 0.985
_diffrn_measurement_details
;
List of Runs (angles in degrees, time in seconds):

  # Type    Start    End  Width  t~exp~   \w     \q     \k     \f   Frames
--------------------------------------------------------------------------
  1  \w     -5.00  34.00   1.00   20.00    --  -43.14  19.00 -30.00   39
  2  \w    -44.00  27.00   1.00   20.00    --  -43.14  57.00   0.00   71
  3  \w     -5.00  34.00   1.00   20.00    --  -43.14  19.00 -90.00   39
  4  \w     -5.00  34.00   1.00   20.00    --  -43.14  19.00 120.00   39
  5  \w    -44.00  27.00   1.00   20.00    --  -43.14  57.00  60.00   71
  6  \w     -5.00  34.00   1.00   20.00    --  -43.14  19.00-150.00   39
  7  \w     31.00  57.00   1.00   80.00    --  104.50 -30.00  60.00   26
  8  \w    103.00 178.00   1.00   80.00    --  104.50  77.00  60.00   75
  9  \w     34.00  72.00   1.00   80.00    --  104.50 -45.00  30.00   38
 10  \w     31.00  57.00   1.00   80.00    --  104.50 -30.00  90.00   26
 11  \w     35.00  93.00   1.00   80.00    --  104.50 -61.00   0.00   58
 12  \w     22.00 106.00   1.00   80.00    --  104.50 -95.00 -30.00   84
 13  \w     34.00  72.00   1.00   80.00    --  104.50 -45.00-150.00   38
 14  \w     30.00 127.00   1.00   80.00    --  104.50 -77.00   0.00   97
 15  \w     80.00 175.00   1.00   80.00    --  104.50  45.00   0.00   95
 16  \w     31.00  57.00   1.00   80.00    --  104.50 -30.00   0.00   26
 17  \w     31.00  57.00   1.00   80.00    --  104.50 -30.00-180.00   26
 18  \w     31.00 105.00   1.00   80.00    --  104.50-125.00  60.00   74
 19  \w     39.00  88.00   1.00   80.00    --  104.50 -95.00-180.00   49
;
_diffrn_measurement_device 'four-circle diffractometer'
_diffrn_measurement_device_type 'SuperNova, TitanS2'
_diffrn_measurement_method '\w scans'
_diffrn_radiation_type CuK\a
_diffrn_radiation_wavelength 1.54184
_diffrn_reflns_av_R_equivalents 0.0422
_diffrn_reflns_av_unetI/netI 0.0493
_diffrn_reflns_Laue_measured_fraction_full 0.999
_diffrn_reflns_Laue_measured_fraction_max 0.985
_diffrn_reflns_limit_h_max 41
_diffrn_reflns_limit_h_min -40
_diffrn_reflns_limit_k_max 17
_diffrn_reflns_limit_k_min -17
_diffrn_reflns_limit_l_max 39
_diffrn_reflns_limit_l_min -37
_diffrn_reflns_number 47323
_diffrn_reflns_point_group_measured_fraction_full 0.999
_diffrn_reflns_point_group_measured_fraction_max 0.985
_diffrn_reflns_theta_full 67.684
_diffrn_reflns_theta_max 73.744
_diffrn_reflns_theta_min 2.715
_diffrn_source 'micro-focus sealed X-ray tube'
_exptl_absorpt_coefficient_mu 3.511
_exptl_absorpt_correction_T_max 0.779
_exptl_absorpt_correction_T_min 0.673
_exptl_absorpt_correction_type gaussian
_exptl_absorpt_process_details
;
CrysAlisPro 1.171.41.47a (Rigaku Oxford Diffraction, 2019)
Numerical absorption correction based on gaussian integration over
   a multifaceted crystal model
Empirical absorption correction using spherical harmonics,
 implemented in SCALE3 ABSPACK scaling algorithm.
;
_exptl_crystal_colour 'clear colourless'
_exptl_crystal_density_diffrn 1.356
_exptl_crystal_description prism
_exptl_crystal_F_000 6288
_exptl_crystal_size_max 0.12
_exptl_crystal_size_mid 0.1
_exptl_crystal_size_min 0.09
_refine_diff_density_max 1.211
_refine_diff_density_min -0.692
_refine_diff_density_rms 0.121
_refine_ls_extinction_method none
_refine_ls_goodness_of_fit_ref 1.088
_refine_ls_hydrogen_treatment constr
_refine_ls_matrix_type full
_refine_ls_number_parameters 1278
_refine_ls_number_reflns 14931
_refine_ls_number_restraints 284
_refine_ls_restrained_S_all 1.080
_refine_ls_R_factor_all 0.1001
_refine_ls_R_factor_gt 0.0860
_refine_ls_shift/su_max 0.002
_refine_ls_shift/su_mean 0.000
_refine_ls_structure_factor_coef Fsqd
_refine_ls_weighting_details 'w=1/[\s^2^(Fo^2^)+(0.0526P)^2^+327.9591P] where P=(Fo^2^+2Fc^2^)/3'
_refine_ls_weighting_scheme calc
_refine_ls_wR_factor_gt 0.2275
_refine_ls_wR_factor_ref 0.2347
_reflns_Friedel_coverage 0.000
_reflns_number_gt 12241
_reflns_number_total 14931
_reflns_threshold_expression 'I > 2\s(I)'
_cod_data_source_file lt5046.cif
_cod_data_source_block alpha_me-daid_zncl2
_cod_database_code 1566581
_shelx_shelxl_version_number 2018/3
_shelx_space_group_comment
;
The symmetry employed for this shelxl refinement is uniquely defined
by the following loop, which should always be used as a source of
symmetry information in preference to the above space-group names.
They are only intended as comments.
;
_shelx_estimated_absorpt_t_max 0.743
_shelx_estimated_absorpt_t_min 0.678
_olex2_refinement_description
;
1. Fixed Uiso
 At 1.2 times of:
  All C(H) groups, All C(H,H) groups
 At 1.5 times of:
  All C(H,H,H) groups
2. Uiso/Uaniso restraints and constraints
C8 \\sim C21 \\sim C24 \\sim C15 \\sim C20 \\sim C10: within 2A with sigma of
0.01 and sigma for terminal atoms of 0.01 within 2A
C43 \\sim C44 \\sim C45 \\sim C46 \\sim C47 \\sim C48: within 2A with sigma of
0.001 and sigma for terminal atoms of 0.001 within 2A
Zn \\sim Zn03: within 2A with sigma of 0.01 and sigma for terminal atoms of
0.01 within 2A
C55 \\sim C56 \\sim C57 \\sim C58 \\sim C59 \\sim C60: within 2A with sigma of
0.02 and sigma for terminal atoms of 0.04 within 2A
C37 \\sim C38 \\sim C36 \\sim C39 \\sim C41 \\sim C40: within 2A with sigma of
0.02 and sigma for terminal atoms of 0.04 within 2A
C49 \\sim C50 \\sim C51 \\sim C52 \\sim C53 \\sim C54: within 2A with sigma of
0.04 and sigma for terminal atoms of 0.08 within 2A
C32 \\sim C35 \\sim C30 \\sim C34 \\sim C31 \\sim C33: within 2A with sigma of
0.04 and sigma for terminal atoms of 0.08 within 2A
C01U \\sim C01W \\sim C023 \\sim C01X \\sim C01T \\sim C01Z: within 2A with
sigma of 0.01 and sigma for terminal atoms of 0.01 within 2A
C01X \\sim C01T \\sim C01Z \\sim C01W \\sim C01U \\sim C023: within 2A with
sigma of 0.01 and sigma for terminal atoms of 0.01 within 2A
Uanis(O4) \\sim Ueq, Uanis(C42) \\sim Ueq: with sigma of 0.01 and sigma for
terminal atoms of 0.02
Uanis(Cl1) = Uanis(Cl08)
Uanis(Cl) = Uanis(Cl09)
Uanis(Zn03) = Uanis(Zn)
3. Rigid body (RIGU) restrains
 Cl, Zn, Cl1
 with sigma for 1-2 distances of 0.01 and sigma for 1-3 distances of 0.01
 Cl09, Zn03, Cl08
 with sigma for 1-2 distances of 0.01 and sigma for 1-3 distances of 0.01
4. Others
 Sof(Zn)=Sof(Cl)=Sof(Cl1)=1-FVAR(1)
 Sof(Zn03)=Sof(Cl08)=Sof(Cl09)=FVAR(1)
 Sof(C23)=Sof(H23A)=Sof(H23B)=Sof(C29)=Sof(H29A)=Sof(H29B)=Sof(C27)=Sof(H27A)=
 Sof(H27B)=Sof(C25)=Sof(H25A)=Sof(H25B)=Sof(C28)=Sof(H28A)=Sof(H28B)=Sof(C22)=
 Sof(H22A)=Sof(H22B)=FVAR(2)
 Sof(C37)=Sof(H37A)=Sof(H37B)=Sof(C40)=Sof(H40A)=Sof(H40B)=Sof(C41)=Sof(H41A)=
 Sof(H41B)=Sof(C38)=Sof(H38A)=Sof(H38B)=Sof(C36)=Sof(H36A)=Sof(H36B)=Sof(C39)=
 Sof(H39A)=Sof(H39B)=FVAR(3)
 Sof(C35)=Sof(H35A)=Sof(H35B)=Sof(C33)=Sof(H33A)=Sof(H33B)=Sof(C30)=Sof(H30A)=
 Sof(H30B)=Sof(C34)=Sof(H34A)=Sof(H34B)=Sof(C31)=Sof(H31A)=Sof(H31B)=Sof(C32)=
 Sof(H32A)=Sof(H32B)=FVAR(4)
 Sof(C2)=Sof(H2A)=Sof(H2B)=Sof(C7)=Sof(H7A)=Sof(H7B)=Sof(C9)=Sof(H9A)=Sof(H9B)=
 Sof(C12)=Sof(H12A)=Sof(H12B)=Sof(C13)=Sof(H13A)=Sof(H13B)=Sof(C19)=Sof(H19A)=
 Sof(H19B)=FVAR(5)
 Sof(C45)=Sof(H45A)=Sof(H45B)=Sof(C44)=Sof(H44A)=Sof(H44B)=Sof(C43)=Sof(H43A)=
 Sof(H43B)=Sof(C46)=Sof(H46A)=Sof(H46B)=Sof(C48)=Sof(H48A)=Sof(H48B)=Sof(C47)=
 Sof(H47A)=Sof(H47B)=FVAR(6)
 Sof(C59)=Sof(H59)=Sof(C58)=Sof(H58)=Sof(C60)=Sof(C56)=Sof(H56A)=Sof(H56B)=
 Sof(C57)=Sof(H57)=Sof(C55)=Sof(H55)=FVAR(7)
 Fixed Sof: O1(0.5) O5(0.5) O(0.5) O2(0.5) C01T(0.5) C01U(0.5) C01V(0.5)
 H01V(0.5) C01W(0.5) C01X(0.5) H01X(0.5) C01Z(0.5) H01Z(0.5) C022(0.5)
 C023(0.5) H023(0.5) C024(0.5) H024(0.5) C025(0.5) H025(0.5) C026(0.5)
 C027(0.5) C029(0.5) H029(0.5) C02B(0.5) H02B(0.5) C02E(0.5) C02G(0.5)
 H02A(0.5) H02C(0.5) H02D(0.5) C02J(0.5) H02E(0.5) H02F(0.5) H02G(0.5) O3(0.5)
 O6(0.5) C3(0.5) C4(0.5) H4(0.5) C5(0.5) C6(0.5) O4(0.5) O7(0.5) C11(0.5)
 H11(0.5) C14(0.5) C16(0.5) H16(0.5) C17(0.5) C18(0.5) H18(0.5) C20(0.5)
 C15(0.5) H15(0.5) C24(0.5) H24(0.5) C21(0.5) C8(0.5) H8(0.5) C10(0.5) H10(0.5)
 C26(0.5) H26A(0.5) H26B(0.5) H26C(0.5) C42(0.5) H42A(0.5) H42B(0.5) H42C(0.5)
 C53(0.33333) H53(0.33333) C54(0.33333) H54(0.33333) C52(0.33333) H52(0.33333)
 C50(0.33333) H50A(0.33333) H50B(0.33333) C49(0.33333) H49A(0.33333)
 H49B(0.33333) C51(0.33333) H51A(0.33333) H51B(0.33333)
5.a Secondary CH2 refined with riding coordinates:
 C2(H2A,H2B), C7(H7A,H7B), C9(H9A,H9B), C12(H12A,H12B), C13(H13A,H13B),
 C19(H19A,H19B), C23(H23A,H23B), C29(H29A,H29B), C35(H35A,H35B), C33(H33A,H33B),
  C27(H27A,H27B), C30(H30A,H30B), C34(H34A,H34B), C31(H31A,H31B), C25(H25A,
 H25B), C28(H28A,H28B), C22(H22A,H22B), C32(H32A,H32B), C37(H37A,H37B),
 C40(H40A,H40B), C41(H41A,H41B), C38(H38A,H38B), C36(H36A,H36B), C39(H39A,H39B),
  C45(H45A,H45B), C44(H44A,H44B), C43(H43A,H43B), C46(H46A,H46B), C48(H48A,
 H48B), C47(H47A,H47B), C50(H50A,H50B), C49(H49A,H49B), C51(H51A,H51B),
 C56(H56A,H56B)
5.b Aromatic/amide H refined with riding coordinates:
 C00N(H00N), C00P(H00P), C00S(H00S), C00W(H00W), C00X(H00X), C00Y(H00Y),
 C010(H010), C011(H011), C013(H013), C016(H016), C017(H017), C018(H018),
 C019(H019), C01B(H01B), C01C(H01C), C01D(H01D), C1(H1), C01F(H01F), C01G(H01G),
  C01H(H01H), C01I(H01I), C01J(H01J), C01L(H01L), C01N(H01N), C01V(H01V),
 C01X(H01X), C01Z(H01Z), C023(H023), C024(H024), C025(H025), C029(H029),
 C02B(H02B), C4(H4), C11(H11), C16(H16), C18(H18), C15(H15), C24(H24), C8(H8),
 C10(H10), C53(H53), C54(H54), C52(H52), C59(H59), C58(H58), C57(H57), C55(H55)
5.c Fitted hexagon refined as free rotating group:
 C20(C15,C24,C21,C8,C10)
5.d Idealised Me refined as rotating group:
 C02G(H02A,H02C,H02D), C02J(H02E,H02F,H02G), C26(H26A,H26B,H26C), C42(H42A,
 H42B,H42C)
;
_smtbx_masks_void_probe_radius 1.2
_smtbx_masks_void_truncation_radius 1.2
_olex2_submission_special_instructions 'No special instructions were received'
_oxdiff_exptl_absorpt_empirical_details
;
Empirical correction (ABSPACK) includes:
- Absorption correction using spherical harmonics
- Frame scaling
- B-factor correction
;

loop_
_space_group_symop_operation_xyz
'x, y, z'
'-x, y, -z+1/2'
'x+1/2, y+1/2, z'
'-x+1/2, y+1/2, -z+1/2'
'-x, -y, -z'
'x, -y, z-1/2'
'-x+1/2, -y+1/2, -z'
'x+1/2, -y+1/2, z-1/2'

loop_
_atom_site_label
_atom_site_type_symbol
_atom_site_fract_x
_atom_site_fract_y
_atom_site_fract_z
_atom_site_U_iso_or_equiv
_atom_site_adp_type
_atom_site_occupancy
_atom_site_site_symmetry_order
_atom_site_calc_flag
_atom_site_refinement_flags_posn
_atom_site_refinement_flags_adp
_atom_site_refinement_flags_occupancy
_atom_site_disorder_assembly
_atom_site_disorder_group
Zn01 Zn -0.38328(3) 0.12575(6) -0.44220(3) 0.0300(2) Uani 1 1 d . . . . .
Zn02 Zn -0.58188(3) -0.63338(6) -0.59386(3) 0.0307(2) Uani 1 1 d . . . . .
Zn03 Zn -0.69895(5) -0.14531(9) -0.29068(6) 0.0360(3) Uani 0.940(5) 1 d . U P A 1
Cl04 Cl -0.36247(5) 0.11394(13) -0.50351(6) 0.0404(4) Uani 1 1 d . . . . .
Cl05 Cl -0.39704(6) 0.25467(11) -0.41046(6) 0.0475(5) Uani 1 1 d . . . . .
Cl06 Cl -0.52387(6) -0.65640(14) -0.61538(6) 0.0473(5) Uani 1 1 d . . . . .
Cl07 Cl -0.61801(7) -0.74318(12) -0.57082(6) 0.0491(5) Uani 1 1 d . . . . .
Cl08 Cl -0.66646(10) -0.18271(15) -0.22489(8) 0.0560(7) Uani 0.940(5) 1 d . . P A 1
Cl09 Cl -0.75875(7) -0.20142(16) -0.32390(10) 0.0550(7) Uani 0.940(5) 1 d . . P A 1
N00A N -0.43308(15) 0.0396(4) -0.44807(17) 0.0292(12) Uani 1 1 d . . . . .
N00B N -0.62161(16) 0.5619(3) -0.14150(16) 0.0251(11) Uani 1 1 d . . . . .
N00C N -0.58250(16) -0.2880(4) -0.43934(17) 0.0303(12) Uani 1 1 d . . . . .
N00D N -0.70371(18) -0.0048(4) -0.28953(19) 0.0320(12) Uani 1 1 d . . . . .
N00E N -0.74237(16) 0.3286(4) -0.31337(17) 0.0274(11) Uani 1 1 d . . . . .
N00F N -0.84084(16) 0.5573(4) -0.39651(18) 0.0317(12) Uani 1 1 d . . . . .
N00G N -0.72424(16) 0.4691(3) -0.27504(17) 0.0282(12) Uani 1 1 d . . . . .
N00H N -0.68843(16) 0.3302(3) -0.25130(17) 0.0273(11) Uani 1 1 d . . . . .
N00I N -0.54794(15) -0.1486(4) -0.41446(17) 0.0282(11) Uani 1 1 d . . . . .
N00J N -0.57010(19) -0.5313(4) -0.54760(17) 0.0343(13) Uani 1 1 d . . . . .
N00K N -0.65972(18) -0.1680(4) -0.33147(19) 0.0344(13) Uani 1 1 d . . . . .
N00L N -0.52934(16) -0.2313(4) -0.47189(17) 0.0282(11) Uani 1 1 d . . . . .
C00M C -0.70975(18) 0.1865(4) -0.2864(2) 0.0243(12) Uani 1 1 d . . . . .
C00N C -0.64664(19) 0.6095(4) -0.1727(2) 0.0267(13) Uani 1 1 d . . . . .
H00N H -0.647388 0.674828 -0.170761 0.032 Uiso 1 1 calc R U . . .
C00O C -0.57660(19) -0.2129(5) -0.4141(2) 0.0287(14) Uani 1 1 d . . . . .
C00P C -0.5337(2) -0.3955(4) -0.5201(2) 0.0316(15) Uani 1 1 d . . . . .
H00P H -0.511449 -0.354403 -0.520018 0.038 Uiso 1 1 calc R U . . .
C00Q C -0.71315(18) 0.2870(4) -0.2832(2) 0.0250(12) Uani 1 1 d . . . . .
C00R C -0.74654(19) 0.4198(4) -0.3072(2) 0.0270(13) Uani 1 1 d . . . . .
C00S C -0.62123(19) 0.4698(4) -0.1438(2) 0.0309(14) Uani 1 1 d . . . . .
H00S H -0.603851 0.436069 -0.121492 0.037 Uiso 1 1 calc R U . . .
C00T C -0.69561(19) 0.4208(4) -0.2477(2) 0.0269(13) Uani 1 1 d . . . . .
C00U C -0.67057(18) 0.4713(4) -0.2109(2) 0.0257(13) Uani 1 1 d . . . . .
C00V C -0.5574(2) -0.2948(4) -0.4669(2) 0.0288(14) Uani 1 1 d . . . . .
C00W C -0.5385(2) -0.4725(4) -0.5459(2) 0.0331(15) Uani 1 1 d . . . . .
H00W H -0.518939 -0.484611 -0.563081 0.040 Uiso 1 1 calc R U . . .
C00X C -0.64523(19) 0.4224(4) -0.1775(2) 0.0307(15) Uani 1 1 d . . . . .
H00X H -0.644643 0.356870 -0.178026 0.037 Uiso 1 1 calc R U . . .
C00Y C -0.4664(2) -0.1022(5) -0.4732(2) 0.0307(14) Uani 1 1 d . . . . .
H00Y H -0.467935 -0.155028 -0.491216 0.037 Uiso 1 1 calc R U . . .
C00Z C -0.49380(18) -0.0907(4) -0.4463(2) 0.0269(13) Uani 1 1 d . . . . .
C010 C -0.67144(19) 0.5663(4) -0.2078(2) 0.0276(13) Uani 1 1 d . . . . .
H010 H -0.688835 0.601719 -0.229430 0.033 Uiso 1 1 calc R U . . .
C011 C -0.4603(2) 0.0512(5) -0.4227(2) 0.0354(16) Uani 1 1 d . . . . .
H011 H -0.458264 0.104709 -0.405184 0.043 Uiso 1 1 calc R U . . .
C012 C -0.52578(18) -0.1609(4) -0.44416(19) 0.0270(13) Uani 1 1 d . . . . .
C013 C -0.4369(2) -0.0349(5) -0.4734(2) 0.0310(14) Uani 1 1 d . . . . .
H013 H -0.418491 -0.042008 -0.492321 0.037 Uiso 1 1 calc R U . . .
C014 C -0.6052(2) -0.1990(5) -0.3849(2) 0.0308(14) Uani 1 1 d . . . . .
C015 C -0.77901(19) 0.4678(4) -0.3383(2) 0.0287(14) Uani 1 1 d . . . . .
C016 C -0.83723(19) 0.4652(4) -0.3969(2) 0.0298(14) Uani 1 1 d . . . . .
H016 H -0.856147 0.430872 -0.417628 0.036 Uiso 1 1 calc R U . . .
C017 C -0.80728(19) 0.4183(4) -0.3685(2) 0.0291(14) Uani 1 1 d . . . . .
H017 H -0.805897 0.352909 -0.369400 0.035 Uiso 1 1 calc R U . . .
C018 C -0.4909(2) -0.0118(5) -0.4213(2) 0.0332(15) Uani 1 1 d . . . . .
H018 H -0.509913 -0.001178 -0.403311 0.040 Uiso 1 1 calc R U . . .
C019 C -0.7341(2) 0.1365(5) -0.3190(2) 0.0331(15) Uani 1 1 d . . . . .
H019 H -0.753429 0.166997 -0.340869 0.040 Uiso 1 1 calc R U . . .
C01A C -0.5613(2) -0.3780(4) -0.4944(2) 0.0322(15) Uani 1 1 d . . . . .
C01B C -0.7303(2) 0.0418(5) -0.3196(2) 0.0353(15) Uani 1 1 d . . . . .
H01B H -0.747212 0.008163 -0.342344 0.042 Uiso 1 1 calc R U . . .
C01C C -0.7822(2) 0.5628(5) -0.3383(3) 0.043(2) Uani 1 1 d . . . . .
H01C H -0.762986 0.598803 -0.318651 0.052 Uiso 1 1 calc R U . . .
C01D C -0.6827(3) 0.1387(5) -0.2547(2) 0.0430(19) Uani 1 1 d . . . . .
H01D H -0.665845 0.170765 -0.231448 0.052 Uiso 1 1 calc R U . . .
C1 C -0.8138(2) 0.6052(5) -0.3675(3) 0.0415(19) Uani 1 1 d . . . . .
H1 H -0.816353 0.670446 -0.366845 0.050 Uiso 1 1 calc R U . . .
C01F C -0.6807(3) 0.0434(5) -0.2575(3) 0.048(2) Uani 1 1 d . . . . .
H01F H -0.662149 0.011076 -0.235672 0.058 Uiso 1 1 calc R U . . .
C01G C -0.6445(2) -0.2314(6) -0.3955(3) 0.049(2) Uani 1 1 d . . . . .
H01G H -0.653542 -0.265664 -0.421204 0.059 Uiso 1 1 calc R U . . .
C01H C -0.6709(2) -0.2138(6) -0.3682(3) 0.048(2) Uani 1 1 d . . . . .
H01H H -0.698383 -0.235644 -0.376204 0.057 Uiso 1 1 calc R U . . .
C01I C -0.5938(3) -0.4383(5) -0.4957(3) 0.047(2) Uani 1 1 d . . . . .
H01I H -0.613699 -0.427737 -0.478824 0.056 Uiso 1 1 calc R U . . .
C01J C -0.5964(3) -0.5152(5) -0.5227(2) 0.049(2) Uani 1 1 d . . . . .
H01J H -0.618089 -0.557896 -0.523165 0.059 Uiso 1 1 calc R U . . .
O1 O -0.7836(3) 0.3593(6) -0.4674(3) 0.0289(19) Uani 0.5 1 d . . P B 1
C01L C -0.5940(3) -0.1490(7) -0.3477(3) 0.062(3) Uani 1 1 d . . . . .
H01L H -0.567136 -0.123598 -0.339827 0.075 Uiso 1 1 calc R U . . .
O5 O -0.7547(3) -0.1677(7) -0.4347(4) 0.041(2) Uani 0.5 1 d . . P . .
C01N C -0.6217(3) -0.1357(8) -0.3219(3) 0.069(3) Uani 1 1 d . . . . .
H01N H -0.613191 -0.101774 -0.295979 0.083 Uiso 1 1 calc R U . . .
O O -0.7254(3) 0.6574(7) -0.4359(4) 0.044(3) Uani 0.5 1 d . . P . .
O2 O -0.6863(3) 0.2393(7) -0.3836(3) 0.040(2) Uani 0.5 1 d . . P B 1
C01T C -0.7262(4) 0.5658(11) -0.4317(6) 0.033(3) Uani 0.5 1 d . U P B 1
C01U C -0.7188(4) 0.3728(11) -0.4168(6) 0.032(3) Uani 0.5 1 d . U P B 1
C01V C -0.7885(4) 0.0727(9) -0.4313(4) 0.030(3) Uani 0.5 1 d . . P B 1
H01V H -0.812400 0.107341 -0.430079 0.037 Uiso 0.5 1 calc R U P B 1
C01W C -0.7523(4) 0.4144(11) -0.4452(5) 0.030(3) Uani 0.5 1 d . U P B 1
C01X C -0.6917(4) 0.5246(11) -0.4015(5) 0.039(3) Uani 0.5 1 d . U P B 1
H01X H -0.670725 0.563686 -0.386173 0.046 Uiso 0.5 1 calc R U P B 1
C01Z C -0.7566(4) 0.5062(9) -0.4534(4) 0.030(2) Uani 0.5 1 d . U P B 1
H01Z H -0.779672 0.529302 -0.473456 0.036 Uiso 0.5 1 calc R U P B 1
C022 C -0.7550(5) -0.0754(10) -0.4323(5) 0.037(3) Uani 0.5 1 d . . P B 1
C023 C -0.6887(5) 0.4364(12) -0.3950(6) 0.037(3) Uani 0.5 1 d . U P B 1
H023 H -0.665621 0.413154 -0.374982 0.045 Uiso 0.5 1 calc R U P B 1
C024 C -0.7906(4) -0.0219(11) -0.4324(5) 0.038(3) Uani 0.5 1 d . . P B 1
H024 H -0.816190 -0.051758 -0.433269 0.046 Uiso 0.5 1 calc R U P B 1
C025 C -0.7190(4) -0.0286(10) -0.4318(5) 0.035(3) Uani 0.5 1 d . . P B 1
H025 H -0.694789 -0.063003 -0.432133 0.042 Uiso 0.5 1 calc R U P B 1
C026 C -0.7510(4) 0.1204(9) -0.4321(4) 0.029(3) Uani 0.5 1 d . . P B 1
C027 C -0.7492(4) 0.2222(10) -0.4346(4) 0.032(3) Uani 0.5 1 d . . P B 1
C029 C -0.7799(4) 0.2660(9) -0.4616(4) 0.032(3) Uani 0.5 1 d . . P B 1
H029 H -0.800920 0.228711 -0.478122 0.038 Uiso 0.5 1 calc R U P B 1
C02B C -0.7168(4) 0.0641(10) -0.4307(5) 0.034(3) Uani 0.5 1 d . . P B 1
H02B H -0.690745 0.092461 -0.428988 0.041 Uiso 0.5 1 calc R U P B 1
C02E C -0.7150(4) 0.2753(10) -0.4090(5) 0.033(3) Uani 0.5 1 d . . P B 1
C02G C -0.7601(5) 0.7009(11) -0.4635(5) 0.045(4) Uani 0.5 1 d . . P B 2
H02A H -0.764006 0.674938 -0.492543 0.067 Uiso 0.5 1 calc R U P B 2
H02C H -0.755179 0.767414 -0.464592 0.067 Uiso 0.5 1 calc R U P B 2
H02D H -0.784852 0.689995 -0.452082 0.067 Uiso 0.5 1 calc R U P B 2
C02J C -0.7928(5) -0.2152(11) -0.4410(6) 0.051(4) Uani 0.5 1 d . . P B 1
H02E H -0.810965 -0.193202 -0.467472 0.077 Uiso 0.5 1 calc R U P B 1
H02F H -0.805663 -0.203711 -0.416446 0.077 Uiso 0.5 1 calc R U P B 1
H02G H -0.788090 -0.281591 -0.443368 0.077 Uiso 0.5 1 calc R U P B 1
O3 O -0.5513(3) 0.4164(8) -0.1968(4) 0.048(3) Uani 0.5 1 d . . P C 2
O6 O -0.6196(4) 0.2786(9) -0.2995(4) 0.054(3) Uani 0.5 1 d . . P C 2
C3 C -0.5934(5) 0.617(2) -0.2630(9) 0.048(6) Uani 0.5 1 d . . P C 2
C4 C -0.5705(6) 0.5607(14) -0.2292(7) 0.042(4) Uani 0.5 1 d . . P C 2
H4 H -0.552602 0.588767 -0.205320 0.050 Uiso 0.5 1 calc R U P C 2
C5 C -0.5734(6) 0.2710(13) -0.2318(7) 0.042(4) Uani 0.5 1 d . . P C 2
C6 C -0.5743(4) 0.4662(12) -0.2310(5) 0.039(3) Uani 0.5 1 d . . P C 2
O4 O -0.5475(5) -0.1114(10) -0.2267(5) 0.078(4) Uani 0.5 1 d . U P . .
O7 O -0.5901(5) 0.7046(10) -0.2640(5) 0.072(4) Uani 0.5 1 d . . P . .
C11 C -0.6186(8) 0.5718(16) -0.2970(7) 0.061(6) Uani 0.5 1 d . . P C 2
H11 H -0.634368 0.606800 -0.319996 0.073 Uiso 0.5 1 calc R U P C 2
C14 C -0.5992(4) 0.3197(12) -0.2687(5) 0.044(4) Uani 0.5 1 d . . P C 2
C16 C -0.5520(5) 0.3235(12) -0.1996(5) 0.048(4) Uani 0.5 1 d . . P C 2
H16 H -0.535501 0.291195 -0.176121 0.058 Uiso 0.5 1 calc R U P C 2
C17 C -0.5986(5) 0.4182(13) -0.2660(5) 0.048(4) Uani 0.5 1 d . . P C 2
C18 C -0.6213(6) 0.4790(14) -0.2982(5) 0.052(4) Uani 0.5 1 d . . P C 2
H18 H -0.639425 0.451859 -0.322126 0.062 Uiso 0.5 1 calc R U P C 2
C20 C -0.5711(4) 0.1691(6) -0.2299(4) 0.054(4) Uani 0.5 1 d G U P C 2
C15 C -0.5722(4) 0.1216(8) -0.1921(3) 0.060(4) Uani 0.5 1 d G U P C 2
H15 H -0.577869 0.153752 -0.167988 0.072 Uiso 0.5 1 calc R U P C 2
C24 C -0.5649(4) 0.0271(8) -0.1897(3) 0.065(4) Uani 0.5 1 d G U P C 2
H24 H -0.565648 -0.005304 -0.163855 0.078 Uiso 0.5 1 calc R U P C 2
C21 C -0.5566(5) -0.0199(6) -0.2250(4) 0.065(4) Uani 0.5 1 d G U P C 2
C8 C -0.5555(5) 0.0276(8) -0.2627(3) 0.062(4) Uani 0.5 1 d G U P C 2
H8 H -0.549850 -0.004589 -0.286878 0.074 Uiso 0.5 1 calc R U P C 2
C10 C -0.5628(5) 0.1220(8) -0.2652(3) 0.061(4) Uani 0.5 1 d G U P C 2
H10 H -0.562071 0.154467 -0.291011 0.073 Uiso 0.5 1 calc R U P C 2
C2 C -0.5457(6) 0.1918(15) -0.4025(7) 0.066(6) Uani 0.497(12) 1 d . . P D 9
H2A H -0.531599 0.176666 -0.426089 0.080 Uiso 0.497(12) 1 calc R U P D 9
H2B H -0.530512 0.161487 -0.375924 0.080 Uiso 0.497(12) 1 calc R U P D 9
C26 C -0.5649(8) -0.2467(14) -0.2281(9) 0.087(8) Uani 0.5 1 d . . P E 2
H26A H -0.569496 -0.272612 -0.200964 0.130 Uiso 0.5 1 calc R U P E 2
H26B H -0.572284 -0.181199 -0.229687 0.130 Uiso 0.5 1 calc R U P E 2
H26C H -0.535890 -0.253517 -0.229206 0.130 Uiso 0.5 1 calc R U P E 2
C7 C -0.6137(6) 0.2061(16) -0.4516(6) 0.059(5) Uani 0.497(12) 1 d . . P D 9
H7A H -0.602267 0.193824 -0.477429 0.071 Uiso 0.497(12) 1 calc R U P D 9
H7B H -0.642185 0.182498 -0.457274 0.071 Uiso 0.497(12) 1 calc R U P D 9
C9 C -0.5452(7) 0.2951(14) -0.3958(6) 0.062(6) Uani 0.497(12) 1 d . . P D 9
H9A H -0.516459 0.317479 -0.390861 0.074 Uiso 0.497(12) 1 calc R U P D 9
H9B H -0.556009 0.309510 -0.369913 0.074 Uiso 0.497(12) 1 calc R U P D 9
C12 C -0.6139(5) 0.3038(15) -0.4440(6) 0.056(5) Uani 0.497(12) 1 d . . P D 9
H12A H -0.626844 0.315905 -0.419277 0.067 Uiso 0.497(12) 1 calc R U P D 9
H12B H -0.630644 0.334482 -0.469617 0.067 Uiso 0.497(12) 1 calc R U P D 9
C13 C -0.5882(7) 0.1558(17) -0.4132(6) 0.066(6) Uani 0.497(12) 1 d . . P D 9
H13A H -0.601046 0.163243 -0.388083 0.079 Uiso 0.497(12) 1 calc R U P D 9
H13B H -0.587571 0.089108 -0.419840 0.079 Uiso 0.497(12) 1 calc R U P D 9
C19 C -0.5709(7) 0.3451(13) -0.4347(6) 0.054(5) Uani 0.497(12) 1 d . . P D 9
H19A H -0.572219 0.411812 -0.428411 0.065 Uiso 0.497(12) 1 calc R U P D 9
H19B H -0.558254 0.337660 -0.460025 0.065 Uiso 0.497(12) 1 calc R U P D 9
C23 C -0.6752(7) 0.132(2) -0.4020(8) 0.071(7) Uani 0.425(11) 1 d . . P F 2
H23A H -0.702261 0.111078 -0.397515 0.085 Uiso 0.425(11) 1 calc R U P F 2
H23B H -0.671905 0.198249 -0.393803 0.085 Uiso 0.425(11) 1 calc R U P F 2
C29 C -0.5970(7) 0.0987(18) -0.4282(7) 0.053(5) Uani 0.425(11) 1 d . . P F 2
H29A H -0.598791 0.033520 -0.437746 0.064 Uiso 0.425(11) 1 calc R U P F 2
H29B H -0.570330 0.123399 -0.432257 0.064 Uiso 0.425(11) 1 calc R U P F 2
C35 C -0.5798(8) 0.393(2) -0.4045(10) 0.071(7) Uani 0.395(11) 1 d . U P G 8
H35A H -0.601738 0.410683 -0.429285 0.085 Uiso 0.395(11) 1 calc R U P G 8
H35B H -0.591892 0.350811 -0.385892 0.085 Uiso 0.395(11) 1 calc R U P G 8
C33 C -0.5289(10) 0.451(2) -0.3420(10) 0.083(8) Uani 0.395(11) 1 d . U P G 8
H33A H -0.540349 0.415199 -0.320765 0.099 Uiso 0.395(11) 1 calc R U P G 8
H33B H -0.516886 0.508422 -0.327913 0.099 Uiso 0.395(11) 1 calc R U P G 8
C27 C -0.6313(8) 0.1526(17) -0.4563(7) 0.059(6) Uani 0.425(11) 1 d . . P F 2
H27A H -0.630762 0.142760 -0.486986 0.071 Uiso 0.425(11) 1 calc R U P F 2
H27B H -0.627558 0.219267 -0.449922 0.071 Uiso 0.425(11) 1 calc R U P F 2
C30 C -0.5460(9) 0.342(3) -0.4207(13) 0.080(8) Uani 0.395(11) 1 d . U P G 8
H30A H -0.557581 0.287085 -0.437257 0.096 Uiso 0.395(11) 1 calc R U P G 8
H30B H -0.534580 0.383243 -0.440161 0.096 Uiso 0.395(11) 1 calc R U P G 8
C34 C -0.5632(10) 0.475(2) -0.3800(9) 0.077(8) Uani 0.395(11) 1 d . U P G 8
H34A H -0.585562 0.506624 -0.369388 0.092 Uiso 0.395(11) 1 calc R U P G 8
H34B H -0.552694 0.518464 -0.399195 0.092 Uiso 0.395(11) 1 calc R U P G 8
C31 C -0.5121(9) 0.313(2) -0.3835(11) 0.082(8) Uani 0.395(11) 1 d . U P G 8
H31A H -0.522930 0.267430 -0.365620 0.099 Uiso 0.395(11) 1 calc R U P G 8
H31B H -0.489785 0.283400 -0.394783 0.099 Uiso 0.395(11) 1 calc R U P G 8
C25 C -0.6402(7) 0.0741(17) -0.3741(6) 0.059(6) Uani 0.425(11) 1 d . . P F 2
H25A H -0.640799 0.081975 -0.343288 0.071 Uiso 0.425(11) 1 calc R U P F 2
H25B H -0.644880 0.008017 -0.381377 0.071 Uiso 0.425(11) 1 calc R U P F 2
C28 C -0.5978(7) 0.1021(17) -0.3812(7) 0.058(6) Uani 0.425(11) 1 d . . P F 2
H28A H -0.591242 0.165438 -0.370111 0.069 Uiso 0.425(11) 1 calc R U P F 2
H28B H -0.576688 0.059874 -0.365003 0.069 Uiso 0.425(11) 1 calc R U P F 2
C22 C -0.6726(7) 0.120(2) -0.4474(9) 0.085(9) Uani 0.425(11) 1 d . . P F 2
H22A H -0.695105 0.155276 -0.465964 0.102 Uiso 0.425(11) 1 calc R U P F 2
H22B H -0.676589 0.054064 -0.455156 0.102 Uiso 0.425(11) 1 calc R U P F 2
C32 C -0.4950(8) 0.394(2) -0.3560(8) 0.067(7) Uani 0.395(11) 1 d . U P G 8
H32A H -0.479641 0.434242 -0.372343 0.080 Uiso 0.395(11) 1 calc R U P G 8
H32B H -0.475433 0.371740 -0.330088 0.080 Uiso 0.395(11) 1 calc R U P G 8
C37 C -0.5412(8) 0.086(2) -0.2024(8) 0.078(6) Uani 0.426(10) 1 d . U P H 6
H37A H -0.512467 0.108336 -0.197871 0.094 Uiso 0.426(10) 1 calc R U P H 6
H37B H -0.543071 0.042734 -0.178869 0.094 Uiso 0.426(10) 1 calc R U P H 6
C40 C -0.5828(9) 0.185(2) -0.2811(9) 0.080(7) Uani 0.426(10) 1 d . U P H 6
H40A H -0.581232 0.230170 -0.304041 0.096 Uiso 0.426(10) 1 calc R U P H 6
H40B H -0.611500 0.162612 -0.285535 0.096 Uiso 0.426(10) 1 calc R U P H 6
C41 C -0.5539(10) 0.1035(19) -0.2836(8) 0.074(7) Uani 0.426(10) 1 d . U P H 6
H41A H -0.525978 0.126728 -0.283752 0.089 Uiso 0.426(10) 1 calc R U P H 6
H41B H -0.563866 0.068604 -0.310607 0.089 Uiso 0.426(10) 1 calc R U P H 6
C38 C -0.5708(9) 0.171(2) -0.2008(10) 0.078(7) Uani 0.426(10) 1 d . U P H 6
H38A H -0.599041 0.149115 -0.201448 0.093 Uiso 0.426(10) 1 calc R U P H 6
H38B H -0.561305 0.206703 -0.173911 0.093 Uiso 0.426(10) 1 calc R U P H 6
C36 C -0.5524(11) 0.039(2) -0.2440(9) 0.085(7) Uani 0.426(10) 1 d . U P H 6
H36A H -0.579729 0.009805 -0.246367 0.101 Uiso 0.426(10) 1 calc R U P H 6
H36B H -0.532321 -0.011081 -0.244830 0.101 Uiso 0.426(10) 1 calc R U P H 6
C39 C -0.5708(13) 0.230(3) -0.2379(12) 0.082(8) Uani 0.426(10) 1 d . U P H 6
H39A H -0.542846 0.256417 -0.235124 0.098 Uiso 0.426(10) 1 calc R U P H 6
H39B H -0.589723 0.282565 -0.236986 0.098 Uiso 0.426(10) 1 calc R U P H 6
C42 C -0.5463(9) -0.1650(16) -0.1896(8) 0.091(8) Uani 0.5 1 d . U P C 1
H42A H -0.541715 -0.229772 -0.195988 0.137 Uiso 0.5 1 calc R U P C 1
H42B H -0.572550 -0.159140 -0.180474 0.137 Uiso 0.5 1 calc R U P C 1
H42C H -0.523996 -0.143390 -0.166465 0.137 Uiso 0.5 1 calc R U P C 1
C45 C -0.5786(10) 0.554(3) -0.3335(11) 0.059(4) Uani 0.295(12) 1 d . U P I 12
H45A H -0.558656 0.601149 -0.338971 0.071 Uiso 0.295(12) 1 calc R U P I 12
H45B H -0.594416 0.531815 -0.361540 0.071 Uiso 0.295(12) 1 calc R U P I 12
C44 C -0.5546(10) 0.469(3) -0.3058(11) 0.059(4) Uani 0.295(12) 1 d . U P I 12
H44A H -0.574465 0.420791 -0.302186 0.071 Uiso 0.295(12) 1 calc R U P I 12
H44B H -0.534518 0.442377 -0.321224 0.071 Uiso 0.295(12) 1 calc R U P I 12
C43 C -0.5332(9) 0.504(3) -0.2634(10) 0.059(4) Uani 0.295(12) 1 d . U P I 12
H43A H -0.513661 0.553303 -0.267115 0.071 Uiso 0.295(12) 1 calc R U P I 12
H43B H -0.517555 0.453470 -0.246542 0.071 Uiso 0.295(12) 1 calc R U P I 12
C46 C -0.5641(15) 0.542(4) -0.2398(16) 0.059(4) Uani 0.295(12) 1 d . U P I 12
H46A H -0.586006 0.495588 -0.239528 0.071 Uiso 0.295(12) 1 calc R U P I 12
H46B H -0.550723 0.556257 -0.209660 0.071 Uiso 0.295(12) 1 calc R U P I 12
C48 C -0.5811(16) 0.623(5) -0.262(2) 0.059(4) Uani 0.295(12) 1 d . U P I 12
H48A H -0.558708 0.665514 -0.265019 0.071 Uiso 0.295(12) 1 calc R U P I 12
H48B H -0.598603 0.654796 -0.244663 0.071 Uiso 0.295(12) 1 calc R U P I 12
C47 C -0.6075(12) 0.597(3) -0.3074(14) 0.059(4) Uani 0.295(12) 1 d . U P I 12
H47A H -0.629042 0.551611 -0.304330 0.071 Uiso 0.295(12) 1 calc R U P I 12
H47B H -0.620899 0.652166 -0.322078 0.071 Uiso 0.295(12) 1 calc R U P I 12
C53 C -0.7068(11) 0.566(2) -0.4537(11) 0.068(7) Uani 0.3333 1 d . U P J 5
H53 H -0.688226 0.615900 -0.453211 0.082 Uiso 0.3333 1 calc R U P J 5
C54 C -0.7273(13) 0.522(3) -0.4908(14) 0.097(11) Uani 0.3333 1 d . U P J 5
H54 H -0.745439 0.551793 -0.513932 0.117 Uiso 0.3333 1 calc R U P J 5
C52 C -0.7175(16) 0.526(3) -0.4154(13) 0.083(9) Uani 0.3333 1 d . U P J 5
H52 H -0.730379 0.559359 -0.396177 0.099 Uiso 0.3333 1 calc R U P J 5
C50 C -0.7318(16) 0.379(3) -0.4466(16) 0.099(11) Uani 0.3333 1 d . U P J 5
H50A H -0.760594 0.397474 -0.447665 0.118 Uiso 0.3333 1 calc R U P J 5
H50B H -0.729996 0.311067 -0.445310 0.118 Uiso 0.3333 1 calc R U P J 5
C49 C -0.7167(14) 0.418(3) -0.4898(15) 0.105(11) Uani 0.3333 1 d . U P J 5
H49A H -0.686862 0.408016 -0.487185 0.126 Uiso 0.3333 1 calc R U P J 5
H49B H -0.731743 0.386206 -0.516142 0.126 Uiso 0.3333 1 calc R U P J 5
C51 C -0.7051(14) 0.419(3) -0.4093(11) 0.072(9) Uani 0.3333 1 d . U P J 5
H51A H -0.675810 0.409129 -0.409741 0.087 Uiso 0.3333 1 calc R U P J 5
H51B H -0.710886 0.393883 -0.382240 0.087 Uiso 0.3333 1 calc R U P J 5
Zn Zn -0.7039(10) -0.1433(19) -0.3052(9) 0.0360(3) Uani 0.060(5) 1 d . U P A 2
Cl Cl -0.7641(12) -0.172(3) -0.3511(17) 0.0550(7) Uani 0.060(5) 1 d . . P A 2
Cl1 Cl -0.6889(17) -0.205(3) -0.2428(14) 0.0560(7) Uani 0.060(5) 1 d . . P A 2
C59 C -0.550(2) 0.633(3) -0.283(2) 0.082(14) Uani 0.189(15) 1 d . U P K 13
H59 H -0.524639 0.666402 -0.276076 0.099 Uiso 0.189(15) 1 calc R U P K 13
C58 C -0.571(2) 0.613(4) -0.323(2) 0.082(14) Uani 0.189(15) 1 d . U P K 13
H58 H -0.583551 0.657458 -0.344011 0.098 Uiso 0.189(15) 1 calc R U P K 13
C60 C -0.574(4) 0.591(5) -0.249(3) 0.085(14) Uani 0.189(15) 1 d . U P K 13
C56 C -0.571(3) 0.477(4) -0.256(3) 0.087(14) Uani 0.189(15) 1 d . U P K 13
H56A H -0.542666 0.455864 -0.250380 0.105 Uiso 0.189(15) 1 calc R U P K 13
H56B H -0.585754 0.445090 -0.235523 0.105 Uiso 0.189(15) 1 calc R U P K 13
C57 C -0.593(3) 0.461(4) -0.301(2) 0.092(14) Uani 0.189(15) 1 d . U P K 13
H57 H -0.616806 0.424474 -0.310023 0.110 Uiso 0.189(15) 1 calc R U P K 13
C55 C -0.572(3) 0.507(4) -0.329(2) 0.087(14) Uani 0.189(15) 1 d . U P K 13
H55 H -0.560637 0.476097 -0.350139 0.104 Uiso 0.189(15) 1 calc R U P K 13

loop_
_atom_site_aniso_label
_atom_site_aniso_U_11
_atom_site_aniso_U_22
_atom_site_aniso_U_33
_atom_site_aniso_U_23
_atom_site_aniso_U_13
_atom_site_aniso_U_12
Zn01 0.0258(4) 0.0191(4) 0.0359(5) -0.0019(3) -0.0139(3) 0.0007(3)
Zn02 0.0420(5) 0.0190(4) 0.0240(4) -0.0018(3) -0.0095(4) 0.0026(4)
Zn03 0.0493(7) 0.0153(4) 0.0453(9) -0.0018(6) 0.0143(7) -0.0012(4)
Cl04 0.0315(8) 0.0410(10) 0.0439(9) 0.0099(7) -0.0026(7) -0.0028(7)
Cl05 0.0561(11) 0.0211(8) 0.0502(10) -0.0087(7) -0.0227(8) 0.0113(7)
Cl06 0.0408(9) 0.0440(10) 0.0486(10) -0.0059(8) -0.0093(8) 0.0168(8)
Cl07 0.0755(13) 0.0244(8) 0.0416(10) 0.0015(7) -0.0006(9) -0.0126(8)
Cl08 0.098(2) 0.0284(10) 0.0435(13) 0.0121(9) 0.0190(13) 0.0221(12)
Cl09 0.0479(11) 0.0340(11) 0.087(2) -0.0235(12) 0.0233(12) -0.0146(9)
N00A 0.023(2) 0.028(3) 0.030(3) -0.004(2) -0.010(2) 0.002(2)
N00B 0.028(3) 0.018(2) 0.026(3) 0.002(2) -0.002(2) 0.001(2)
N00C 0.031(3) 0.024(3) 0.029(3) -0.004(2) -0.008(2) 0.000(2)
N00D 0.039(3) 0.015(3) 0.039(3) -0.002(2) 0.002(2) -0.005(2)
N00E 0.026(3) 0.018(3) 0.033(3) 0.000(2) -0.006(2) 0.002(2)
N00F 0.028(3) 0.020(3) 0.038(3) -0.007(2) -0.012(2) -0.002(2)
N00G 0.029(3) 0.015(2) 0.032(3) 0.002(2) -0.013(2) 0.000(2)
N00H 0.025(2) 0.015(2) 0.036(3) 0.001(2) -0.008(2) -0.003(2)
N00I 0.022(2) 0.030(3) 0.027(3) -0.004(2) -0.006(2) 0.000(2)
N00J 0.052(3) 0.022(3) 0.021(3) -0.001(2) -0.008(2) -0.004(2)
N00K 0.038(3) 0.027(3) 0.037(3) -0.003(2) 0.004(2) -0.005(2)
N00L 0.032(3) 0.022(3) 0.027(3) -0.005(2) -0.003(2) 0.000(2)
C00M 0.025(3) 0.014(3) 0.030(3) 0.001(2) 0.000(2) 0.000(2)
C00N 0.028(3) 0.014(3) 0.034(3) 0.006(2) -0.005(3) -0.002(2)
C00O 0.026(3) 0.027(3) 0.026(3) -0.003(3) -0.008(2) 0.003(3)
C00P 0.028(3) 0.019(3) 0.039(4) -0.007(3) -0.010(3) 0.001(2)
C00Q 0.022(3) 0.021(3) 0.028(3) 0.002(2) -0.003(2) 0.000(2)
C00R 0.025(3) 0.016(3) 0.035(3) 0.000(2) -0.006(3) -0.004(2)
C00S 0.027(3) 0.023(3) 0.034(3) 0.006(3) -0.014(3) -0.001(3)
C00T 0.025(3) 0.019(3) 0.031(3) 0.001(2) -0.008(2) -0.001(2)
C00U 0.022(3) 0.019(3) 0.030(3) 0.003(2) -0.009(2) 0.000(2)
C00V 0.032(3) 0.023(3) 0.024(3) -0.005(2) -0.010(2) 0.004(3)
C00W 0.033(3) 0.021(3) 0.036(4) -0.006(3) -0.013(3) 0.004(3)
C00X 0.031(3) 0.009(3) 0.042(4) 0.004(2) -0.017(3) 0.001(2)
C00Y 0.033(3) 0.027(3) 0.026(3) -0.005(3) -0.007(3) 0.002(3)
C00Z 0.021(3) 0.027(3) 0.026(3) -0.004(2) -0.010(2) 0.004(2)
C010 0.029(3) 0.018(3) 0.030(3) 0.000(2) -0.005(3) 0.002(2)
C011 0.034(3) 0.024(3) 0.043(4) -0.010(3) -0.005(3) 0.004(3)
C012 0.026(3) 0.023(3) 0.025(3) -0.006(2) -0.011(2) 0.002(2)
C013 0.028(3) 0.028(3) 0.034(3) -0.008(3) 0.000(3) 0.000(3)
C014 0.033(3) 0.025(3) 0.029(3) -0.003(3) -0.003(3) 0.002(3)
C015 0.025(3) 0.020(3) 0.031(3) -0.001(2) -0.016(3) 0.001(2)
C016 0.030(3) 0.017(3) 0.034(3) -0.004(2) -0.011(3) -0.001(2)
C017 0.031(3) 0.017(3) 0.033(3) -0.001(2) -0.008(3) -0.004(2)
C018 0.032(3) 0.026(3) 0.039(4) -0.007(3) 0.001(3) -0.002(3)
C019 0.030(3) 0.023(3) 0.041(4) -0.002(3) -0.005(3) 0.002(3)
C01A 0.040(4) 0.022(3) 0.025(3) -0.001(2) -0.015(3) 0.001(3)
C01B 0.034(3) 0.022(3) 0.043(4) -0.005(3) -0.006(3) 0.000(3)
C01C 0.036(4) 0.019(3) 0.058(5) -0.006(3) -0.027(3) -0.002(3)
C01D 0.061(5) 0.019(3) 0.037(4) -0.003(3) -0.018(3) 0.005(3)
C1 0.039(4) 0.016(3) 0.055(5) -0.009(3) -0.022(3) -0.003(3)
C01F 0.072(5) 0.016(3) 0.042(4) 0.002(3) -0.023(4) 0.003(3)
C01G 0.030(4) 0.066(6) 0.046(4) -0.029(4) -0.002(3) -0.005(4)
C01H 0.029(4) 0.058(5) 0.053(5) -0.021(4) 0.002(3) -0.004(3)
C01I 0.069(5) 0.035(4) 0.040(4) -0.016(3) 0.018(4) -0.020(4)
C01J 0.078(6) 0.030(4) 0.039(4) -0.014(3) 0.012(4) -0.030(4)
O1 0.033(5) 0.022(4) 0.031(5) -0.001(4) 0.004(4) -0.007(4)
C01L 0.049(5) 0.085(7) 0.056(5) -0.035(5) 0.018(4) -0.037(5)
O5 0.042(6) 0.026(5) 0.055(6) -0.009(4) 0.009(5) -0.008(4)
C01N 0.062(6) 0.094(8) 0.057(5) -0.044(6) 0.024(5) -0.039(6)
O 0.029(5) 0.030(5) 0.066(7) -0.007(5) -0.010(5) -0.005(4)
O2 0.023(5) 0.042(6) 0.053(6) -0.012(5) 0.003(4) -0.007(4)
C01T 0.018(5) 0.035(6) 0.042(6) -0.010(5) -0.005(5) -0.003(5)
C01U 0.020(5) 0.034(6) 0.040(6) -0.008(5) 0.003(5) -0.007(5)
C01V 0.021(6) 0.031(7) 0.038(7) -0.001(6) 0.003(5) -0.007(5)
C01W 0.016(5) 0.036(6) 0.038(6) -0.008(5) 0.003(4) -0.006(5)
C01X 0.018(5) 0.039(6) 0.051(6) -0.011(5) -0.012(5) -0.005(5)
C01Z 0.019(4) 0.033(5) 0.034(5) -0.009(5) -0.001(4) -0.002(4)
C022 0.042(8) 0.036(8) 0.034(7) -0.008(6) 0.005(6) -0.006(6)
C023 0.020(5) 0.037(6) 0.050(7) -0.013(6) -0.003(5) -0.011(5)
C024 0.028(7) 0.041(8) 0.044(8) -0.005(6) 0.005(6) -0.019(6)
C025 0.037(7) 0.032(7) 0.040(8) -0.007(6) 0.015(6) -0.004(6)
C026 0.034(7) 0.023(6) 0.028(6) -0.005(5) 0.003(5) -0.008(5)
C027 0.026(6) 0.041(8) 0.028(7) -0.013(6) 0.004(5) -0.012(6)
C029 0.029(6) 0.030(7) 0.034(7) 0.002(5) 0.000(5) -0.010(5)
C02B 0.030(7) 0.037(8) 0.037(7) 0.001(6) 0.012(6) -0.003(6)
C02E 0.021(6) 0.038(8) 0.038(7) -0.004(6) 0.003(5) -0.005(5)
C02G 0.038(8) 0.033(8) 0.056(10) -0.002(7) -0.005(7) -0.006(6)
C02J 0.054(10) 0.033(8) 0.063(11) -0.005(7) 0.002(8) -0.014(7)
O3 0.049(6) 0.041(6) 0.048(6) 0.005(5) 0.002(5) -0.002(5)
O6 0.049(6) 0.069(8) 0.036(6) -0.004(6) -0.009(5) -0.001(6)
C3 0.036(11) 0.060(13) 0.050(11) 0.008(9) 0.014(11) 0.019(11)
C4 0.034(9) 0.032(10) 0.059(13) 0.006(8) 0.007(8) 0.012(7)
C5 0.037(8) 0.048(11) 0.034(9) 0.011(8) -0.009(7) 0.004(8)
C6 0.032(7) 0.042(9) 0.042(8) 0.011(7) 0.008(6) 0.003(6)
O4 0.105(8) 0.057(7) 0.060(7) 0.004(6) -0.009(6) -0.005(6)
O7 0.103(11) 0.047(8) 0.067(9) 0.020(7) 0.024(8) 0.021(8)
C11 0.077(15) 0.063(14) 0.043(11) 0.015(9) 0.012(9) 0.033(11)
C14 0.031(7) 0.057(10) 0.041(8) 0.013(7) 0.003(6) 0.000(7)
C16 0.046(9) 0.045(9) 0.045(9) 0.005(7) -0.010(7) 0.002(7)
C17 0.040(8) 0.068(12) 0.035(8) 0.018(8) 0.008(6) -0.003(8)
C18 0.054(10) 0.070(13) 0.032(8) 0.005(8) 0.011(7) 0.018(9)
C20 0.061(8) 0.044(7) 0.048(7) 0.003(6) -0.012(6) -0.014(6)
C15 0.071(8) 0.046(7) 0.048(7) 0.007(6) -0.020(6) -0.009(7)
C24 0.088(8) 0.044(7) 0.050(7) 0.008(6) -0.019(7) -0.014(7)
C21 0.092(8) 0.035(7) 0.052(7) 0.003(6) -0.020(7) -0.015(7)
C8 0.088(8) 0.036(7) 0.048(8) 0.000(6) -0.018(7) -0.011(7)
C10 0.072(8) 0.048(7) 0.050(7) 0.002(6) -0.015(7) -0.012(7)
C2 0.065(12) 0.074(14) 0.055(11) 0.004(10) 0.002(9) 0.031(11)
C26 0.098(18) 0.031(10) 0.13(2) 0.024(12) 0.011(16) 0.001(11)
C7 0.063(12) 0.061(14) 0.049(11) 0.007(10) 0.004(9) -0.011(10)
C9 0.075(15) 0.052(12) 0.044(10) 0.004(9) -0.020(9) 0.014(10)
C12 0.035(8) 0.079(14) 0.054(10) 0.009(9) 0.012(7) 0.015(8)
C13 0.089(16) 0.061(14) 0.041(10) -0.001(10) -0.001(10) 0.020(12)
C19 0.057(12) 0.047(11) 0.054(11) 0.010(8) 0.005(9) 0.012(9)
C23 0.052(13) 0.10(2) 0.060(14) 0.006(14) 0.014(11) -0.011(13)
C29 0.058(13) 0.057(14) 0.042(11) 0.007(10) 0.002(9) 0.019(11)
C35 0.054(13) 0.077(16) 0.091(17) 0.008(14) 0.036(13) -0.003(12)
C33 0.102(19) 0.087(18) 0.067(15) 0.013(14) 0.035(14) 0.004(16)
C27 0.090(18) 0.045(13) 0.042(11) 0.004(10) 0.015(12) 0.034(13)
C30 0.040(13) 0.085(19) 0.11(2) -0.022(17) 0.013(15) -0.001(14)
C34 0.102(18) 0.073(16) 0.069(15) 0.015(13) 0.049(14) 0.017(14)
C31 0.068(16) 0.071(17) 0.11(2) -0.027(15) 0.024(15) 0.000(13)
C25 0.077(15) 0.068(15) 0.034(10) 0.001(9) 0.011(10) -0.018(12)
C28 0.064(13) 0.059(14) 0.043(11) 0.011(10) -0.004(10) 0.011(11)
C22 0.050(13) 0.13(3) 0.072(17) -0.013(17) 0.003(12) 0.028(15)
C32 0.073(15) 0.078(16) 0.054(13) 0.011(12) 0.024(11) -0.009(13)
C37 0.072(12) 0.095(15) 0.058(11) -0.001(11) -0.008(10) -0.017(11)
C40 0.078(13) 0.087(14) 0.070(12) 0.000(12) 0.005(11) 0.007(12)
C41 0.090(13) 0.067(13) 0.055(12) -0.016(10) -0.009(11) -0.005(11)
C38 0.058(11) 0.107(16) 0.063(12) -0.004(13) 0.000(10) -0.002(12)
C36 0.098(14) 0.082(15) 0.063(13) -0.013(12) -0.007(12) -0.016(12)
C39 0.072(13) 0.100(17) 0.069(13) 0.004(15) 0.007(11) 0.006(15)
C42 0.122(15) 0.055(11) 0.075(12) 0.019(10) -0.026(11) -0.020(11)
C45 0.047(7) 0.070(8) 0.059(7) -0.007(7) 0.009(6) 0.021(6)
C44 0.047(7) 0.070(8) 0.059(7) -0.007(7) 0.009(6) 0.021(6)
C43 0.047(7) 0.070(8) 0.059(7) -0.007(7) 0.009(6) 0.021(6)
C46 0.047(7) 0.070(8) 0.059(7) -0.007(7) 0.009(6) 0.021(6)
C48 0.047(7) 0.070(8) 0.059(7) -0.007(7) 0.009(6) 0.021(6)
C47 0.047(7) 0.070(8) 0.059(7) -0.007(7) 0.009(6) 0.021(6)
C53 0.089(19) 0.051(15) 0.071(17) -0.014(13) 0.034(16) -0.023(14)
C54 0.12(2) 0.057(17) 0.10(2) 0.021(17) -0.006(19) -0.035(17)
C52 0.11(2) 0.08(2) 0.07(2) -0.017(17) 0.044(19) -0.01(2)
C50 0.11(3) 0.08(2) 0.10(2) 0.02(2) 0.01(2) -0.04(2)
C49 0.10(2) 0.10(2) 0.11(2) 0.01(2) 0.02(2) -0.03(2)
C51 0.08(2) 0.10(2) 0.042(17) 0.009(17) 0.018(16) 0.01(2)
Zn 0.0493(7) 0.0153(4) 0.0453(9) -0.0018(6) 0.0143(7) -0.0012(4)
Cl 0.0479(11) 0.0340(11) 0.087(2) -0.0235(12) 0.0233(12) -0.0146(9)
Cl1 0.098(2) 0.0284(10) 0.0435(13) 0.0121(9) 0.0190(13) 0.0221(12)
C59 0.14(3) 0.028(17) 0.09(2) 0.003(17) 0.05(2) -0.009(19)
C58 0.15(3) 0.025(17) 0.08(2) 0.004(17) 0.05(2) -0.002(19)
C60 0.14(3) 0.04(2) 0.09(2) 0.011(19) 0.05(2) -0.01(2)
C56 0.14(3) 0.045(19) 0.09(2) 0.015(19) 0.05(2) -0.01(2)
C57 0.15(3) 0.040(19) 0.10(2) 0.003(18) 0.04(2) -0.01(2)
C55 0.15(3) 0.039(19) 0.09(2) -0.007(18) 0.05(2) 0.00(2)

loop_
_atom_type_symbol
_atom_type_description
_atom_type_scat_dispersion_real
_atom_type_scat_dispersion_imag
_atom_type_scat_source
C C 0.0181 0.0091 'International Tables Vol C Tables 4.2.6.8 and 6.1.1.4'
H H 0.0000 0.0000 'International Tables Vol C Tables 4.2.6.8 and 6.1.1.4'
Cl Cl 0.3639 0.7018 'International Tables Vol C Tables 4.2.6.8 and 6.1.1.4'
N N 0.0311 0.0180 'International Tables Vol C Tables 4.2.6.8 and 6.1.1.4'
O O 0.0492 0.0322 'International Tables Vol C Tables 4.2.6.8 and 6.1.1.4'
Zn Zn -1.5491 0.6778 'International Tables Vol C Tables 4.2.6.8 and 6.1.1.4'

loop_
_exptl_crystal_face_index_h
_exptl_crystal_face_index_k
_exptl_crystal_face_index_l
_exptl_crystal_face_perp_dist
1 0 -2 0.0597
0 1 0 0.0638
18 1 -15 0.0426
-2 0 1 0.0451
-2 0 1 0.0381
-2 0 -1 0.0430
-1 -1 -1 0.0479
1 -1 -2 0.0620
-1 1 2 0.0525
1 -1 -1 0.0546
-1 1 1 0.0561
0 -1 -1 0.0547
1 -1 0 0.0557
0 1 1 0.0651
1 1 1 0.0723
1 -1 1 0.0561
0 -1 0 0.0499
1 0 1 0.0463
-2 1 -1 0.0495
-1 1 0 0.0521
-1 0 -1 0.0515
-1 1 -1 0.0628
-2 0 -1 0.0490
-1 0 2 0.0415
1 0 -2 0.0532
-1 0 2 0.0430

loop_
_geom_angle_atom_site_label_1
_geom_angle_atom_site_label_2
_geom_angle_atom_site_label_3
_geom_angle
_geom_angle_site_symmetry_1
_geom_angle_site_symmetry_3
_geom_angle_publ_flag
Cl04 Zn01 Cl05 126.89(9) . . ?
N00A Zn01 Cl04 105.76(17) . . ?
N00A Zn01 Cl05 108.23(17) . . ?
N00A Zn01 N00F 101.1(2) . 3_545 ?
N00F Zn01 Cl04 106.75(18) 3_545 . ?
N00F Zn01 Cl05 105.27(16) 3_545 . ?
Cl06 Zn02 Cl07 124.57(9) . . ?
N00B Zn02 Cl06 108.41(16) 6 . ?
N00B Zn02 Cl07 107.11(16) 6 . ?
N00J Zn02 Cl06 106.39(19) . . ?
N00J Zn02 Cl07 108.35(18) . . ?
N00J Zn02 N00B 99.1(2) . 6 ?
Cl09 Zn03 Cl08 125.09(13) . . ?
N00D Zn03 Cl08 104.60(18) . . ?
N00D Zn03 Cl09 108.10(18) . . ?
N00D Zn03 N00K 103.5(2) . . ?
N00K Zn03 Cl08 107.97(19) . . ?
N00K Zn03 Cl09 105.69(18) . . ?
C011 N00A Zn01 120.3(4) . . ?
C013 N00A Zn01 121.1(5) . . ?
C013 N00A C011 118.2(6) . . ?
C00N N00B Zn02 119.0(4) . 6_556 ?
C00S N00B Zn02 121.9(4) . 6_556 ?
C00S N00B C00N 118.9(5) . . ?
C00V N00C C00O 114.7(6) . . ?
C01B N00D Zn03 122.1(4) . . ?
C01B N00D Zn 110.4(9) . . ?
C01F N00D Zn03 120.1(5) . . ?
C01F N00D C01B 117.8(6) . . ?
C01F N00D Zn 131.6(10) . . ?
C00R N00E C00Q 114.5(5) . . ?
C016 N00F Zn01 121.6(4) . 3_455 ?
C1 N00F Zn01 119.9(5) . 3_455 ?
C1 N00F C016 118.3(6) . . ?
C00R N00G C00T 114.7(5) . . ?
C00Q N00H C00T 115.8(5) . . ?
C012 N00I C00O 114.7(5) . . ?
C00W N00J Zn02 120.7(5) . . ?
C01J N00J Zn02 120.3(5) . . ?
C01J N00J C00W 118.5(6) . . ?
C01H N00K Zn03 122.6(5) . . ?
C01H N00K Zn 112.8(10) . . ?
C01N N00K Zn03 120.3(5) . . ?
C01N N00K C01H 117.1(7) . . ?
C01N N00K Zn 129.4(11) . . ?
C012 N00L C00V 114.3(6) . . ?
C019 C00M C00Q 122.2(6) . . ?
C019 C00M C01D 118.1(6) . . ?
C01D C00M C00Q 119.6(6) . . ?
N00B C00N H00N 118.9 . . ?
N00B C00N C010 122.2(6) . . ?
C010 C00N H00N 118.9 . . ?
N00C C00O C014 116.9(6) . . ?
N00I C00O N00C 125.2(6) . . ?
N00I C00O C014 117.9(6) . . ?
C00W C00P H00P 120.1 . . ?
C01A C00P H00P 120.1 . . ?
C01A C00P C00W 119.7(7) . . ?
N00E C00Q C00M 116.6(5) . . ?
N00H C00Q N00E 124.7(6) . . ?
N00H C00Q C00M 118.7(5) . . ?
N00E C00R C015 116.7(5) . . ?
N00G C00R N00E 125.3(6) . . ?
N00G C00R C015 118.0(5) . . ?
N00B C00S H00S 119.0 . . ?
N00B C00S C00X 122.0(6) . . ?
C00X C00S H00S 119.0 . . ?
N00G C00T C00U 117.1(5) . . ?
N00H C00T N00G 124.8(5) . . ?
N00H C00T C00U 118.1(5) . . ?
C00X C00U C00T 119.8(5) . . ?
C010 C00U C00T 122.3(5) . . ?
C010 C00U C00X 117.9(6) . . ?
N00C C00V N00L 125.0(6) . . ?
N00C C00V C01A 117.3(6) . . ?
N00L C00V C01A 117.7(6) . . ?
N00J C00W C00P 121.9(7) . . ?
N00J C00W H00W 119.0 . . ?
C00P C00W H00W 119.0 . . ?
C00S C00X C00U 119.6(6) . . ?
C00S C00X H00X 120.2 . . ?
C00U C00X H00X 120.2 . . ?
C00Z C00Y H00Y 120.7 . . ?
C00Z C00Y C013 118.5(6) . . ?
C013 C00Y H00Y 120.7 . . ?
C00Y C00Z C012 121.1(6) . . ?
C018 C00Z C00Y 118.7(6) . . ?
C018 C00Z C012 120.2(6) . . ?
C00N C010 H010 120.3 . . ?
C00U C010 C00N 119.3(6) . . ?
C00U C010 H010 120.3 . . ?
N00A C011 H011 118.8 . . ?
N00A C011 C018 122.4(6) . . ?
C018 C011 H011 118.8 . . ?
N00I C012 N00L 125.9(6) . . ?
N00I C012 C00Z 116.9(5) . . ?
N00L C012 C00Z 117.2(6) . . ?
N00A C013 C00Y 122.8(6) . . ?
N00A C013 H013 118.6 . . ?
C00Y C013 H013 118.6 . . ?
C01G C014 C00O 120.8(6) . . ?
C01G C014 C01L 117.8(7) . . ?
C01L C014 C00O 121.3(6) . . ?
C017 C015 C00R 120.7(6) . . ?
C01C C015 C00R 121.0(5) . . ?
C01C C015 C017 118.2(6) . . ?
N00F C016 H016 118.7 . . ?
N00F C016 C017 122.7(6) . . ?
C017 C016 H016 118.7 . . ?
C015 C017 H017 120.4 . . ?
C016 C017 C015 119.2(6) . . ?
C016 C017 H017 120.4 . . ?
C00Z C018 H018 120.4 . . ?
C011 C018 C00Z 119.3(7) . . ?
C011 C018 H018 120.4 . . ?
C00M C019 H019 120.2 . . ?
C00M C019 C01B 119.5(6) . . ?
C01B C019 H019 120.2 . . ?
C00P C01A C00V 121.0(6) . . ?
C00P C01A C01I 118.8(6) . . ?
C01I C01A C00V 120.2(7) . . ?
N00D C01B C019 122.7(6) . . ?
N00D C01B H01B 118.7 . . ?
C019 C01B H01B 118.7 . . ?
C015 C01C H01C 120.4 . . ?
C015 C01C C1 119.2(6) . . ?
C1 C01C H01C 120.4 . . ?
C00M C01D H01D 120.5 . . ?
C00M C01D C01F 119.0(6) . . ?
C01F C01D H01D 120.5 . . ?
N00F C1 C01C 122.3(6) . . ?
N00F C1 H1 118.8 . . ?
C01C C1 H1 118.8 . . ?
N00D C01F C01D 122.9(7) . . ?
N00D C01F H01F 118.6 . . ?
C01D C01F H01F 118.6 . . ?
C014 C01G H01G 120.4 . . ?
C014 C01G C01H 119.3(7) . . ?
C01H C01G H01G 120.4 . . ?
N00K C01H C01G 123.0(7) . . ?
N00K C01H H01H 118.5 . . ?
C01G C01H H01H 118.5 . . ?
C01A C01I H01I 121.1 . . ?
C01A C01I C01J 117.9(8) . . ?
C01J C01I H01I 121.1 . . ?
N00J C01J C01I 123.2(7) . . ?
N00J C01J H01J 118.4 . . ?
C01I C01J H01J 118.4 . . ?
C029 O1 C01W 117.8(11) . . ?
C014 C01L H01L 120.2 . . ?
C014 C01L C01N 119.6(8) . . ?
C01N C01L H01L 120.2 . . ?
C022 O5 C02J 118.3(12) . . ?
N00K C01N C01L 123.1(8) . . ?
N00K C01N H01N 118.5 . . ?
C01L C01N H01N 118.5 . . ?
O C01T C01X 116.3(12) . . ?
O C01T C01Z 126.5(13) . . ?
C01Z C01T C01X 117.3(14) . . ?
C01W C01U C023 114.3(15) . . ?
C01W C01U C02E 124.0(14) . . ?
C023 C01U C02E 121.7(15) . . ?
C024 C01V H01V 119.2 . . ?
C024 C01V C026 121.6(13) . . ?
C026 C01V H01V 119.2 . . ?
O1 C01W C01U 119.2(14) . . ?
C01Z C01W O1 115.5(12) . . ?
C01Z C01W C01U 125.3(13) . . ?
C01T C01X H01X 118.9 . . ?
C023 C01X C01T 122.1(14) . . ?
C023 C01X H01X 118.9 . . ?
C01T C01Z H01Z 120.8 . . ?
C01W C01Z C01T 118.5(13) . . ?
C01W C01Z H01Z 120.8 . . ?
O5 C022 C024 124.2(13) . . ?
O5 C022 C025 118.4(14) . . ?
C025 C022 C024 117.3(13) . . ?
C01U C023 H023 118.7 . . ?
C01X C023 C01U 122.6(16) . . ?
C01X C023 H023 118.7 . . ?
C01V C024 C022 120.4(12) . . ?
C01V C024 H024 119.8 . . ?
C022 C024 H024 119.8 . . ?
C022 C025 H025 118.8 . . ?
C02B C025 C022 122.4(14) . . ?
C02B C025 H025 118.8 . . ?
C01V C026 C027 121.9(12) . . ?
C02B C026 C01V 115.3(12) . . ?
C02B C026 C027 122.8(12) . . ?
C029 C027 C026 118.0(11) . . ?
C029 C027 C02E 120.0(13) . . ?
C02E C027 C026 122.0(13) . . ?
O1 C029 H029 117.0 . . ?
C027 C029 O1 126.0(12) . . ?
C027 C029 H029 117.0 . . ?
C025 C02B C026 122.8(13) . . ?
C025 C02B H02B 118.6 . . ?
C026 C02B H02B 118.6 . . ?
O2 C02E C01U 124.0(13) . . ?
O2 C02E C027 123.0(14) . . ?
C01U C02E C027 113.0(13) . . ?
O C02G H02A 109.5 . . ?
O C02G H02C 109.5 . . ?
O C02G H02D 109.5 . . ?
H02A C02G H02C 109.5 . . ?
H02A C02G H02D 109.5 . . ?
H02C C02G H02D 109.5 . . ?
O5 C02J H02E 109.5 . . ?
O5 C02J H02F 109.5 . . ?
O5 C02J H02G 109.5 . . ?
H02E C02J H02F 109.5 . . ?
H02E C02J H02G 109.5 . . ?
H02F C02J H02G 109.5 . . ?
C16 O3 C6 117.9(13) . . ?
O7 C3 C4 124(2) . . ?
O7 C3 C11 120(2) . . ?
C11 C3 C4 117(2) . . ?
C3 C4 H4 119.8 . . ?
C6 C4 C3 120(2) . . ?
C6 C4 H4 119.8 . . ?
C14 C5 C20 121.7(16) . . ?
C16 C5 C14 117.2(17) . . ?
C16 C5 C20 121.2(15) . . ?
O3 C6 C17 119.2(15) . . ?
C4 C6 O3 116.9(15) . . ?
C4 C6 C17 123.8(16) . . ?
C3 O7 C26 120.2(17) . 1_565 ?
C3 C11 H11 119.3 . . ?
C18 C11 C3 121(2) . . ?
C18 C11 H11 119.3 . . ?
O6 C14 C5 122.2(17) . . ?
O6 C14 C17 122.3(15) . . ?
C17 C14 C5 115.5(15) . . ?
O3 C16 H16 116.2 . . ?
C5 C16 O3 127.6(15) . . ?
C5 C16 H16 116.2 . . ?
C6 C17 C14 122.5(14) . . ?
C6 C17 C18 112.6(17) . . ?
C14 C17 C18 124.8(16) . . ?
C11 C18 C17 124.8(19) . . ?
C11 C18 H18 117.6 . . ?
C17 C18 H18 117.6 . . ?
C15 C20 C5 121.2(12) . . ?
C15 C20 C10 120.0 . . ?
C10 C20 C5 118.3(12) . . ?
C20 C15 H15 120.0 . . ?
C20 C15 C24 120.0 . . ?
C24 C15 H15 120.0 . . ?
C15 C24 H24 120.0 . . ?
C15 C24 C21 120.0 . . ?
C21 C24 H24 120.0 . . ?
O4 C21 C24 126.4(11) . . ?
O4 C21 C8 113.5(11) . . ?
C24 C21 C8 120.0 . . ?
C21 C8 H8 120.0 . . ?
C10 C8 C21 120.0 . . ?
C10 C8 H8 120.0 . . ?
C20 C10 H10 120.0 . . ?
C8 C10 C20 120.0 . . ?
C8 C10 H10 120.0 . . ?
H2A C2 H2B 108.0 . . ?
C9 C2 H2A 109.4 . . ?
C9 C2 H2B 109.4 . . ?
C13 C2 H2A 109.4 . . ?
C13 C2 H2B 109.4 . . ?
C13 C2 C9 111.4(18) . . ?
O7 C26 H26A 109.5 1_545 . ?
O7 C26 H26B 109.5 1_545 . ?
O7 C26 H26C 109.5 1_545 . ?
H26A C26 H26B 109.5 . . ?
H26A C26 H26C 109.5 . . ?
H26B C26 H26C 109.5 . . ?
H7A C7 H7B 108.0 . . ?
C12 C7 H7A 109.4 . . ?
C12 C7 H7B 109.4 . . ?
C12 C7 C13 111.1(18) . . ?
C13 C7 H7A 109.4 . . ?
C13 C7 H7B 109.4 . . ?
C2 C9 H9A 109.3 . . ?
C2 C9 H9B 109.3 . . ?
C2 C9 C19 111.7(16) . . ?
H9A C9 H9B 107.9 . . ?
C19 C9 H9A 109.3 . . ?
C19 C9 H9B 109.3 . . ?
C7 C12 H12A 109.1 . . ?
C7 C12 H12B 109.1 . . ?
C7 C12 C19 112.5(16) . . ?
H12A C12 H12B 107.8 . . ?
C19 C12 H12A 109.1 . . ?
C19 C12 H12B 109.1 . . ?
C2 C13 C7 111.2(19) . . ?
C2 C13 H13A 109.4 . . ?
C2 C13 H13B 109.4 . . ?
C7 C13 H13A 109.4 . . ?
C7 C13 H13B 109.4 . . ?
H13A C13 H13B 108.0 . . ?
C9 C19 H19A 110.0 . . ?
C9 C19 H19B 110.0 . . ?
C12 C19 C9 108.3(17) . . ?
C12 C19 H19A 110.0 . . ?
C12 C19 H19B 110.0 . . ?
H19A C19 H19B 108.4 . . ?
H23A C23 H23B 108.5 . . ?
C25 C23 H23A 110.2 . . ?
C25 C23 H23B 110.2 . . ?
C22 C23 H23A 110.2 . . ?
C22 C23 H23B 110.2 . . ?
C22 C23 C25 107(2) . . ?
H29A C29 H29B 107.7 . . ?
C27 C29 H29A 108.9 . . ?
C27 C29 H29B 108.9 . . ?
C28 C29 H29A 108.9 . . ?
C28 C29 H29B 108.9 . . ?
C28 C29 C27 113.5(19) . . ?
H35A C35 H35B 108.1 . . ?
C30 C35 H35A 109.6 . . ?
C30 C35 H35B 109.6 . . ?
C34 C35 H35A 109.6 . . ?
C34 C35 H35B 109.6 . . ?
C34 C35 C30 110(2) . . ?
H33A C33 H33B 107.9 . . ?
C34 C33 H33A 109.3 . . ?
C34 C33 H33B 109.3 . . ?
C34 C33 C32 112(2) . . ?
C32 C33 H33A 109.3 . . ?
C32 C33 H33B 109.3 . . ?
C29 C27 H27A 109.8 . . ?
C29 C27 H27B 109.8 . . ?
C29 C27 C22 109(2) . . ?
H27A C27 H27B 108.3 . . ?
C22 C27 H27A 109.8 . . ?
C22 C27 H27B 109.8 . . ?
C35 C30 H30A 109.5 . . ?
C35 C30 H30B 109.5 . . ?
H30A C30 H30B 108.1 . . ?
C31 C30 C35 111(3) . . ?
C31 C30 H30A 109.5 . . ?
C31 C30 H30B 109.5 . . ?
C35 C34 C33 112(3) . . ?
C35 C34 H34A 109.3 . . ?
C35 C34 H34B 109.3 . . ?
C33 C34 H34A 109.3 . . ?
C33 C34 H34B 109.3 . . ?
H34A C34 H34B 108.0 . . ?
C30 C31 H31A 109.3 . . ?
C30 C31 H31B 109.3 . . ?
H31A C31 H31B 108.0 . . ?
C32 C31 C30 111(3) . . ?
C32 C31 H31A 109.3 . . ?
C32 C31 H31B 109.3 . . ?
C23 C25 H25A 109.2 . . ?
C23 C25 H25B 109.2 . . ?
H25A C25 H25B 107.9 . . ?
C28 C25 C23 112.1(18) . . ?
C28 C25 H25A 109.2 . . ?
C28 C25 H25B 109.2 . . ?
C29 C28 C25 110.5(18) . . ?
C29 C28 H28A 109.6 . . ?
C29 C28 H28B 109.6 . . ?
C25 C28 H28A 109.6 . . ?
C25 C28 H28B 109.6 . . ?
H28A C28 H28B 108.1 . . ?
C23 C22 C27 112(2) . . ?
C23 C22 H22A 109.1 . . ?
C23 C22 H22B 109.1 . . ?
C27 C22 H22A 109.1 . . ?
C27 C22 H22B 109.1 . . ?
H22A C22 H22B 107.8 . . ?
C33 C32 H32A 109.2 . . ?
C33 C32 H32B 109.2 . . ?
C31 C32 C33 112(2) . . ?
C31 C32 H32A 109.2 . . ?
C31 C32 H32B 109.2 . . ?
H32A C32 H32B 107.9 . . ?
H37A C37 H37B 108.1 . . ?
C38 C37 H37A 109.5 . . ?
C38 C37 H37B 109.5 . . ?
C36 C37 H37A 109.5 . . ?
C36 C37 H37B 109.5 . . ?
C36 C37 C38 111(2) . . ?
H40A C40 H40B 108.2 . . ?
C41 C40 H40A 109.7 . . ?
C41 C40 H40B 109.7 . . ?
C39 C40 H40A 109.7 . . ?
C39 C40 H40B 109.7 . . ?
C39 C40 C41 110(3) . . ?
C40 C41 H41A 109.8 . . ?
C40 C41 H41B 109.8 . . ?
C40 C41 C36 109(3) . . ?
H41A C41 H41B 108.2 . . ?
C36 C41 H41A 109.8 . . ?
C36 C41 H41B 109.8 . . ?
C37 C38 H38A 109.9 . . ?
C37 C38 H38B 109.9 . . ?
H38A C38 H38B 108.3 . . ?
C39 C38 C37 109(3) . . ?
C39 C38 H38A 109.9 . . ?
C39 C38 H38B 109.9 . . ?
C37 C36 C41 114(3) . . ?
C37 C36 H36A 108.8 . . ?
C37 C36 H36B 108.8 . . ?
C41 C36 H36A 108.8 . . ?
C41 C36 H36B 108.8 . . ?
H36A C36 H36B 107.7 . . ?
C40 C39 H39A 108.3 . . ?
C40 C39 H39B 108.3 . . ?
C38 C39 C40 116(3) . . ?
C38 C39 H39A 108.3 . . ?
C38 C39 H39B 108.3 . . ?
H39A C39 H39B 107.4 . . ?
O4 C42 H42A 109.5 . . ?
O4 C42 H42B 109.5 . . ?
O4 C42 H42C 109.5 . . ?
H42A C42 H42B 109.5 . . ?
H42A C42 H42C 109.5 . . ?
H42B C42 H42C 109.5 . . ?
H45A C45 H45B 108.5 . . ?
C44 C45 H45A 110.2 . . ?
C44 C45 H45B 110.2 . . ?
C47 C45 H45A 110.2 . . ?
C47 C45 H45B 110.2 . . ?
C47 C45 C44 108(3) . . ?
C45 C44 H44A 109.9 . . ?
C45 C44 H44B 109.9 . . ?
H44A C44 H44B 108.3 . . ?
C43 C44 C45 109(3) . . ?
C43 C44 H44A 109.9 . . ?
C43 C44 H44B 109.9 . . ?
C44 C43 H43A 109.8 . . ?
C44 C43 H43B 109.8 . . ?
C44 C43 C46 109(3) . . ?
H43A C43 H43B 108.2 . . ?
C46 C43 H43A 109.8 . . ?
C46 C43 H43B 109.8 . . ?
C43 C46 H46A 110.2 . . ?
C43 C46 H46B 110.2 . . ?
H46A C46 H46B 108.5 . . ?
C48 C46 C43 107(4) . . ?
C48 C46 H46A 110.2 . . ?
C48 C46 H46B 110.2 . . ?
C46 C48 H48A 109.8 . . ?
C46 C48 H48B 109.8 . . ?
C46 C48 C47 110(5) . . ?
H48A C48 H48B 108.2 . . ?
C47 C48 H48A 109.8 . . ?
C47 C48 H48B 109.8 . . ?
C45 C47 C48 108(3) . . ?
C45 C47 H47A 110.1 . . ?
C45 C47 H47B 110.1 . . ?
C48 C47 H47A 110.2 . . ?
C48 C47 H47B 110.1 . . ?
H47A C47 H47B 108.5 . . ?
C54 C53 H53 124.4 . . ?
C54 C53 C52 111(3) . . ?
C52 C53 H53 124.4 . . ?
C53 C54 H54 124.4 . . ?
C53 C54 C49 111(4) . . ?
C49 C54 H54 124.4 . . ?
C53 C52 H52 123.7 . . ?
C53 C52 C51 113(3) . . ?
C51 C52 H52 123.7 . . ?
H50A C50 H50B 108.5 . . ?
C49 C50 H50A 110.2 . . ?
C49 C50 H50B 110.2 . . ?
C51 C50 H50A 110.2 . . ?
C51 C50 H50B 110.2 . . ?
C51 C50 C49 108(3) . . ?
C54 C49 C50 104(4) . . ?
C54 C49 H49A 111.0 . . ?
C54 C49 H49B 111.0 . . ?
C50 C49 H49A 111.0 . . ?
C50 C49 H49B 111.0 . . ?
H49A C49 H49B 109.0 . . ?
C52 C51 H51A 111.6 . . ?
C52 C51 H51B 111.6 . . ?
C50 C51 C52 101(3) . . ?
C50 C51 H51A 111.6 . . ?
C50 C51 H51B 111.6 . . ?
H51A C51 H51B 109.4 . . ?
N00D Zn Cl 106.8(16) . . ?
N00D Zn Cl1 101.2(15) . . ?
N00K Zn N00D 109.3(14) . . ?
N00K Zn Cl 110.7(16) . . ?
N00K Zn Cl1 106.4(18) . . ?
Cl1 Zn Cl 122(2) . . ?
C58 C59 H59 125.9 . . ?
C58 C59 C60 108(7) . . ?
C60 C59 H59 125.9 . . ?
C59 C58 H58 125.6 . . ?
C59 C58 C55 109(6) . . ?
C55 C58 H58 125.6 . . ?
C59 C60 C56 105(6) . . ?
C60 C56 H56A 110.8 . . ?
C60 C56 H56B 110.8 . . ?
H56A C56 H56B 108.9 . . ?
C57 C56 C60 105(6) . . ?
C57 C56 H56A 110.8 . . ?
C57 C56 H56B 110.8 . . ?
C56 C57 H57 124.8 . . ?
C55 C57 C56 110(7) . . ?
C55 C57 H57 124.8 . . ?
C58 C55 H55 123.4 . . ?
C57 C55 C58 113(6) . . ?
C57 C55 H55 123.4 . . ?

loop_
_geom_bond_atom_site_label_1
_geom_bond_atom_site_label_2
_geom_bond_distance
_geom_bond_site_symmetry_2
_geom_bond_publ_flag
Zn01 Cl04 2.209(2) . ?
Zn01 Cl05 2.2170(19) . ?
Zn01 N00A 2.053(5) . ?
Zn01 N00F 2.054(5) 3_545 ?
Zn02 Cl06 2.208(2) . ?
Zn02 Cl07 2.211(2) . ?
Zn02 N00B 2.065(5) 6 ?
Zn02 N00J 2.063(5) . ?
Zn03 Cl08 2.208(3) . ?
Zn03 Cl09 2.203(3) . ?
Zn03 N00D 2.044(5) . ?
Zn03 N00K 2.053(6) . ?
N00A C011 1.343(9) . ?
N00A C013 1.336(8) . ?
N00B C00N 1.343(7) . ?
N00B C00S 1.338(8) . ?
N00C C00O 1.342(8) . ?
N00C C00V 1.336(9) . ?
N00D C01B 1.340(9) . ?
N00D C01F 1.334(9) . ?
N00D Zn 2.07(3) . ?
N00E C00Q 1.355(7) . ?
N00E C00R 1.347(8) . ?
N00F C016 1.342(8) . ?
N00F C1 1.337(8) . ?
N00G C00R 1.337(8) . ?
N00G C00T 1.343(7) . ?
N00H C00Q 1.321(8) . ?
N00H C00T 1.343(8) . ?
N00I C00O 1.336(9) . ?
N00I C012 1.328(9) . ?
N00J C00W 1.347(9) . ?
N00J C01J 1.319(11) . ?
N00K C01H 1.326(9) . ?
N00K C01N 1.324(10) . ?
N00K Zn 1.87(3) . ?
N00L C00V 1.345(9) . ?
N00L C012 1.337(8) . ?
C00M C00Q 1.466(8) . ?
C00M C019 1.379(9) . ?
C00M C01D 1.385(9) . ?
C00N H00N 0.9500 . ?
C00N C010 1.387(8) . ?
C00O C014 1.478(10) . ?
C00P H00P 0.9500 . ?
C00P C00W 1.375(9) . ?
C00P C01A 1.376(10) . ?
C00R C015 1.476(8) . ?
C00S H00S 0.9500 . ?
C00S C00X 1.376(9) . ?
C00T C00U 1.478(8) . ?
C00U C00X 1.402(8) . ?
C00U C010 1.381(9) . ?
C00V C01A 1.478(9) . ?
C00W H00W 0.9500 . ?
C00X H00X 0.9500 . ?
C00Y H00Y 0.9500 . ?
C00Y C00Z 1.387(10) . ?
C00Y C013 1.388(9) . ?
C00Z C012 1.485(9) . ?
C00Z C018 1.384(9) . ?
C010 H010 0.9500 . ?
C011 H011 0.9500 . ?
C011 C018 1.378(10) . ?
C013 H013 0.9500 . ?
C014 C01G 1.362(10) . ?
C014 C01L 1.369(10) . ?
C015 C017 1.391(8) . ?
C015 C01C 1.382(9) . ?
C016 H016 0.9500 . ?
C016 C017 1.375(8) . ?
C017 H017 0.9500 . ?
C018 H018 0.9500 . ?
C019 H019 0.9500 . ?
C019 C01B 1.379(9) . ?
C01A C01I 1.385(10) . ?
C01B H01B 0.9500 . ?
C01C H01C 0.9500 . ?
C01C C1 1.391(9) . ?
C01D H01D 0.9500 . ?
C01D C01F 1.387(9) . ?
C1 H1 0.9500 . ?
C01F H01F 0.9500 . ?
C01G H01G 0.9500 . ?
C01G C01H 1.384(11) . ?
C01H H01H 0.9500 . ?
C01I H01I 0.9500 . ?
C01I C01J 1.398(10) . ?
C01J H01J 0.9500 . ?
O1 C01W 1.383(15) . ?
O1 C029 1.366(16) . ?
C01L H01L 0.9500 . ?
C01L C01N 1.372(12) . ?
O5 C022 1.340(18) . ?
O5 C02J 1.422(18) . ?
C01N H01N 0.9500 . ?
O C01T 1.33(2) . ?
O C02G 1.440(17) . ?
O2 C02E 1.227(17) . ?
C01T C01X 1.46(2) . ?
C01T C01Z 1.396(18) . ?
C01U C01W 1.41(2) . ?
C01U C023 1.427(19) . ?
C01U C02E 1.44(2) . ?
C01V H01V 0.9500 . ?
C01V C024 1.37(2) . ?
C01V C026 1.431(17) . ?
C01W C01Z 1.36(2) . ?
C01X H01X 0.9500 . ?
C01X C023 1.30(2) . ?
C01Z H01Z 0.9500 . ?
C022 C024 1.42(2) . ?
C022 C025 1.37(2) . ?
C023 H023 0.9500 . ?
C024 H024 0.9500 . ?
C025 H025 0.9500 . ?
C025 C02B 1.35(2) . ?
C026 C027 1.479(19) . ?
C026 C02B 1.397(19) . ?
C027 C029 1.348(19) . ?
C027 C02E 1.469(17) . ?
C029 H029 0.9500 . ?
C02B H02B 0.9500 . ?
C02G H02A 0.9800 . ?
C02G H02C 0.9800 . ?
C02G H02D 0.9800 . ?
C02J H02E 0.9800 . ?
C02J H02F 0.9800 . ?
C02J H02G 0.9800 . ?
O3 C6 1.391(18) . ?
O3 C16 1.35(2) . ?
O6 C14 1.221(19) . ?
C3 C4 1.44(3) . ?
C3 O7 1.27(4) . ?
C3 C11 1.39(4) . ?
C4 H4 0.9500 . ?
C4 C6 1.38(3) . ?
C5 C14 1.48(2) . ?
C5 C16 1.35(3) . ?
C5 C20 1.48(2) . ?
C6 C17 1.41(2) . ?
O4 C21 1.364(17) . ?
O4 C42 1.41(3) . ?
O7 C26 1.45(3) 1_565 ?
C11 H11 0.9500 . ?
C11 C18 1.35(3) . ?
C14 C17 1.43(3) . ?
C16 H16 0.9500 . ?
C17 C18 1.44(2) . ?
C18 H18 0.9500 . ?
C20 C15 1.3900 . ?
C20 C10 1.3900 . ?
C15 H15 0.9500 . ?
C15 C24 1.3900 . ?
C24 H24 0.9500 . ?
C24 C21 1.3900 . ?
C21 C8 1.3900 . ?
C8 H8 0.9500 . ?
C8 C10 1.3900 . ?
C10 H10 0.9500 . ?
C2 H2A 0.9900 . ?
C2 H2B 0.9900 . ?
C2 C9 1.51(3) . ?
C2 C13 1.48(3) . ?
C26 H26A 0.9800 . ?
C26 H26B 0.9800 . ?
C26 H26C 0.9800 . ?
C7 H7A 0.9900 . ?
C7 H7B 0.9900 . ?
C7 C12 1.44(3) . ?
C7 C13 1.52(3) . ?
C9 H9A 0.9900 . ?
C9 H9B 0.9900 . ?
C9 C19 1.53(2) . ?
C12 H12A 0.9900 . ?
C12 H12B 0.9900 . ?
C12 C19 1.52(3) . ?
C13 H13A 0.9900 . ?
C13 H13B 0.9900 . ?
C19 H19A 0.9900 . ?
C19 H19B 0.9900 . ?
C23 H23A 0.9900 . ?
C23 H23B 0.9900 . ?
C23 C25 1.56(3) . ?
C23 C22 1.48(3) . ?
C29 H29A 0.9900 . ?
C29 H29B 0.9900 . ?
C29 C27 1.51(3) . ?
C29 C28 1.50(3) . ?
C35 H35A 0.9900 . ?
C35 H35B 0.9900 . ?
C35 C30 1.52(4) . ?
C35 C34 1.47(4) . ?
C33 H33A 0.9900 . ?
C33 H33B 0.9900 . ?
C33 C34 1.52(4) . ?
C33 C32 1.54(4) . ?
C27 H27A 0.9900 . ?
C27 H27B 0.9900 . ?
C27 C22 1.54(4) . ?
C30 H30A 0.9900 . ?
C30 H30B 0.9900 . ?
C30 C31 1.51(5) . ?
C34 H34A 0.9900 . ?
C34 H34B 0.9900 . ?
C31 H31A 0.9900 . ?
C31 H31B 0.9900 . ?
C31 C32 1.50(4) . ?
C25 H25A 0.9900 . ?
C25 H25B 0.9900 . ?
C25 C28 1.53(3) . ?
C28 H28A 0.9900 . ?
C28 H28B 0.9900 . ?
C22 H22A 0.9900 . ?
C22 H22B 0.9900 . ?
C32 H32A 0.9900 . ?
C32 H32B 0.9900 . ?
C37 H37A 0.9900 . ?
C37 H37B 0.9900 . ?
C37 C38 1.59(4) . ?
C37 C36 1.47(4) . ?
C40 H40A 0.9900 . ?
C40 H40B 0.9900 . ?
C40 C41 1.54(4) . ?
C40 C39 1.50(4) . ?
C41 H41A 0.9900 . ?
C41 H41B 0.9900 . ?
C41 C36 1.56(4) . ?
C38 H38A 0.9900 . ?
C38 H38B 0.9900 . ?
C38 C39 1.46(5) . ?
C36 H36A 0.9900 . ?
C36 H36B 0.9900 . ?
C39 H39A 0.9900 . ?
C39 H39B 0.9900 . ?
C42 H42A 0.9800 . ?
C42 H42B 0.9800 . ?
C42 H42C 0.9800 . ?
C45 H45A 0.9900 . ?
C45 H45B 0.9900 . ?
C45 C44 1.62(5) . ?
C45 C47 1.53(5) . ?
C44 H44A 0.9900 . ?
C44 H44B 0.9900 . ?
C44 C43 1.47(4) . ?
C43 H43A 0.9900 . ?
C43 H43B 0.9900 . ?
C43 C46 1.50(5) . ?
C46 H46A 0.9900 . ?
C46 H46B 0.9900 . ?
C46 C48 1.42(8) . ?
C48 H48A 0.9900 . ?
C48 H48B 0.9900 . ?
C48 C47 1.58(7) . ?
C47 H47A 0.9900 . ?
C47 H47B 0.9900 . ?
C53 H53 0.9500 . ?
C53 C54 1.39(5) . ?
C53 C52 1.46(5) . ?
C54 H54 0.9500 . ?
C54 C49 1.55(6) . ?
C52 H52 0.9500 . ?
C52 C51 1.60(6) . ?
C50 H50A 0.9900 . ?
C50 H50B 0.9900 . ?
C50 C49 1.65(6) . ?
C50 C51 1.44(6) . ?
C49 H49A 0.9900 . ?
C49 H49B 0.9900 . ?
C51 H51A 0.9900 . ?
C51 H51B 0.9900 . ?
Zn Cl 2.25(5) . ?
Zn Cl1 2.14(4) . ?
C59 H59 0.9500 . ?
C59 C58 1.36(9) . ?
C59 C60 1.58(10) . ?
C58 H58 0.9500 . ?
C58 C55 1.56(7) . ?
C60 C56 1.66(9) . ?
C56 H56A 0.9900 . ?
C56 H56B 0.9900 . ?
C56 C57 1.49(11) . ?
C57 H57 0.9500 . ?
C57 C55 1.40(9) . ?
C55 H55 0.9500 . ?

loop_
_geom_torsion_atom_site_label_1
_geom_torsion_atom_site_label_2
_geom_torsion_atom_site_label_3
_geom_torsion_atom_site_label_4
_geom_torsion
_geom_torsion_site_symmetry_1
_geom_torsion_site_symmetry_2
_geom_torsion_site_symmetry_3
_geom_torsion_site_symmetry_4
_geom_torsion_publ_flag
Zn01 N00A C011 C018 -171.0(5) . . . . ?
Zn01 N00A C013 C00Y 169.8(5) . . . . ?
Zn01 N00F C016 C017 175.5(5) 3_455 . . . ?
Zn01 N00F C1 C01C -174.2(7) 3_455 . . . ?
Zn02 N00B C00N C010 174.1(5) 6_556 . . . ?
Zn02 N00B C00S C00X -174.5(5) 6_556 . . . ?
Zn02 N00J C00W C00P 169.6(5) . . . . ?
Zn02 N00J C01J C01I -169.4(7) . . . . ?
Zn03 N00D C01B C019 179.3(6) . . . . ?
Zn03 N00D C01F C01D -179.5(7) . . . . ?
Zn03 N00K C01H C01G -178.4(7) . . . . ?
Zn03 N00K C01N C01L 179.7(9) . . . . ?
N00A C011 C018 C00Z 0.9(10) . . . . ?
N00B C00N C010 C00U 0.0(10) . . . . ?
N00B C00S C00X C00U 1.0(11) . . . . ?
N00C C00O C014 C01G -29.0(10) . . . . ?
N00C C00O C014 C01L 154.6(8) . . . . ?
N00C C00V C01A C00P -172.6(6) . . . . ?
N00C C00V C01A C01I 9.8(9) . . . . ?
N00E C00R C015 C017 8.8(10) . . . . ?
N00E C00R C015 C01C -171.2(7) . . . . ?
N00F C016 C017 C015 -0.9(11) . . . . ?
N00G C00R C015 C017 -170.1(7) . . . . ?
N00G C00R C015 C01C 9.9(11) . . . . ?
N00G C00T C00U C00X 169.1(6) . . . . ?
N00G C00T C00U C010 -10.0(10) . . . . ?
N00H C00T C00U C00X -10.4(10) . . . . ?
N00H C00T C00U C010 170.5(6) . . . . ?
N00I C00O C014 C01G 148.8(7) . . . . ?
N00I C00O C014 C01L -27.6(10) . . . . ?
N00L C00V C01A C00P 7.9(9) . . . . ?
N00L C00V C01A C01I -169.7(6) . . . . ?
C00M C019 C01B N00D 0.3(12) . . . . ?
C00M C01D C01F N00D 0.1(15) . . . . ?
C00N N00B C00S C00X 1.0(11) . . . . ?
C00O N00C C00V N00L -3.0(9) . . . . ?
C00O N00C C00V C01A 177.5(5) . . . . ?
C00O N00I C012 N00L -1.6(9) . . . . ?
C00O N00I C012 C00Z 179.3(5) . . . . ?
C00O C014 C01G C01H -177.4(8) . . . . ?
C00O C014 C01L C01N 178.5(9) . . . . ?
C00P C01A C01I C01J 1.3(11) . . . . ?
C00Q N00E C00R N00G 0.9(10) . . . . ?
C00Q N00E C00R C015 -177.8(6) . . . . ?
C00Q N00H C00T N00G -3.3(10) . . . . ?
C00Q N00H C00T C00U 176.2(6) . . . . ?
C00Q C00M C019 C01B -178.2(7) . . . . ?
C00Q C00M C01D C01F 178.1(8) . . . . ?
C00R N00E C00Q N00H -3.8(10) . . . . ?
C00R N00E C00Q C00M 175.1(6) . . . . ?
C00R N00G C00T N00H 0.7(10) . . . . ?
C00R N00G C00T C00U -178.8(6) . . . . ?
C00R C015 C017 C016 179.8(7) . . . . ?
C00R C015 C01C C1 -178.5(7) . . . . ?
C00S N00B C00N C010 -1.5(10) . . . . ?
C00T N00G C00R N00E 0.5(10) . . . . ?
C00T N00G C00R C015 179.3(6) . . . . ?
C00T N00H C00Q N00E 4.9(10) . . . . ?
C00T N00H C00Q C00M -174.0(6) . . . . ?
C00T C00U C00X C00S 178.5(7) . . . . ?
C00T C00U C010 C00N -179.0(6) . . . . ?
C00V N00C C00O N00I -1.4(9) . . . . ?
C00V N00C C00O C014 176.2(5) . . . . ?
C00V N00L C012 N00I -2.2(9) . . . . ?
C00V N00L C012 C00Z 176.9(5) . . . . ?
C00V C01A C01I C01J 178.9(7) . . . . ?
C00W N00J C01J C01I 2.2(12) . . . . ?
C00W C00P C01A C00V -178.7(6) . . . . ?
C00W C00P C01A C01I -1.1(10) . . . . ?
C00X C00U C010 C00N 1.9(10) . . . . ?
C00Y C00Z C012 N00I 173.6(6) . . . . ?
C00Y C00Z C012 N00L -5.6(8) . . . . ?
C00Y C00Z C018 C011 -2.3(9) . . . . ?
C00Z C00Y C013 N00A 1.4(10) . . . . ?
C010 C00U C00X C00S -2.3(11) . . . . ?
C011 N00A C013 C00Y -2.8(9) . . . . ?
C012 N00I C00O N00C 3.6(9) . . . . ?
C012 N00I C00O C014 -174.0(5) . . . . ?
C012 N00L C00V N00C 4.7(9) . . . . ?
C012 N00L C00V C01A -175.9(5) . . . . ?
C012 C00Z C018 C011 178.1(6) . . . . ?
C013 N00A C011 C018 1.6(10) . . . . ?
C013 C00Y C00Z C012 -179.1(6) . . . . ?
C013 C00Y C00Z C018 1.2(9) . . . . ?
C014 C01G C01H N00K -1.4(15) . . . . ?
C014 C01L C01N N00K -1.1(19) . . . . ?
C015 C01C C1 N00F -1.8(14) . . . . ?
C016 N00F C1 C01C 0.7(12) . . . . ?
C017 C015 C01C C1 1.5(13) . . . . ?
C018 C00Z C012 N00I -6.7(8) . . . . ?
C018 C00Z C012 N00L 174.1(6) . . . . ?
C019 C00M C00Q N00E 1.7(10) . . . . ?
C019 C00M C00Q N00H -179.3(6) . . . . ?
C019 C00M C01D C01F 1.3(12) . . . . ?
C01A C00P C00W N00J 1.4(10) . . . . ?
C01A C01I C01J N00J -1.9(13) . . . . ?
C01B N00D C01F C01D -1.2(13) . . . . ?
C01C C015 C017 C016 -0.2(11) . . . . ?
C01D C00M C00Q N00E -175.0(7) . . . . ?
C01D C00M C00Q N00H 4.0(10) . . . . ?
C01D C00M C019 C01B -1.4(11) . . . . ?
C1 N00F C016 C017 0.7(11) . . . . ?
C01F N00D C01B C019 1.1(12) . . . . ?
C01G C014 C01L C01N 2.0(15) . . . . ?
C01H N00K C01N C01L -1.0(16) . . . . ?
C01H N00K Zn N00D -129.8(11) . . . . ?
C01H N00K Zn Cl -12(2) . . . . ?
C01H N00K Zn Cl1 121.7(17) . . . . ?
C01J N00J C00W C00P -1.9(10) . . . . ?
O1 C01W C01Z C01T 179.4(13) . . . . ?
C01L C014 C01G C01H -0.8(13) . . . . ?
O5 C022 C024 C01V -177.9(14) . . . . ?
O5 C022 C025 C02B 178.0(14) . . . . ?
C01N N00K C01H C01G 2.3(14) . . . . ?
C01N N00K Zn N00D 40(2) . . . . ?
C01N N00K Zn Cl 157.1(16) . . . . ?
C01N N00K Zn Cl1 -69(2) . . . . ?
O C01T C01X C023 -179.2(17) . . . . ?
O C01T C01Z C01W 179.9(16) . . . . ?
C01T C01X C023 C01U 0(3) . . . . ?
C01U C01W C01Z C01T -2(2) . . . . ?
C01V C026 C027 C029 -41.9(19) . . . . ?
C01V C026 C027 C02E 138.7(13) . . . . ?
C01V C026 C02B C025 5(2) . . . . ?
C01W O1 C029 C027 3(2) . . . . ?
C01W C01U C023 C01X -1(3) . . . . ?
C01W C01U C02E O2 -178.3(15) . . . . ?
C01W C01U C02E C027 2(2) . . . . ?
C01X C01T C01Z C01W 0(2) . . . . ?
C01Z C01T C01X C023 1(3) . . . . ?
C022 C025 C02B C026 -3(2) . . . . ?
C023 C01U C01W O1 -178.9(14) . . . . ?
C023 C01U C01W C01Z 2(2) . . . . ?
C023 C01U C02E O2 0(3) . . . . ?
C023 C01U C02E C027 179.9(15) . . . . ?
C024 C01V C026 C027 174.8(13) . . . . ?
C024 C01V C026 C02B -5(2) . . . . ?
C024 C022 C025 C02B 1(2) . . . . ?
C025 C022 C024 C01V -1(2) . . . . ?
C026 C01V C024 C022 3(2) . . . . ?
C026 C027 C029 O1 178.7(13) . . . . ?
C026 C027 C02E O2 -1(2) . . . . ?
C026 C027 C02E C01U 178.9(13) . . . . ?
C027 C026 C02B C025 -174.8(14) . . . . ?
C029 O1 C01W C01U -1.7(19) . . . . ?
C029 O1 C01W C01Z 177.3(12) . . . . ?
C029 C027 C02E O2 179.4(13) . . . . ?
C029 C027 C02E C01U -0.4(19) . . . . ?
C02B C026 C027 C029 137.4(14) . . . . ?
C02B C026 C027 C02E -42(2) . . . . ?
C02E C01U C01W O1 -1(2) . . . . ?
C02E C01U C01W C01Z -179.5(15) . . . . ?
C02E C01U C023 C01X -179.8(16) . . . . ?
C02E C027 C029 O1 -2(2) . . . . ?
C02J O5 C022 C024 5(2) . . . . ?
C02J O5 C022 C025 -171.8(14) . . . . ?
O3 C6 C17 C14 -3(2) . . . . ?
O3 C6 C17 C18 178.5(14) . . . . ?
O6 C14 C17 C6 -178.3(15) . . . . ?
O6 C14 C17 C18 0(3) . . . . ?
C3 C4 C6 O3 -179.5(15) . . . . ?
C3 C4 C6 C17 3(3) . . . . ?
C3 C11 C18 C17 -1(3) . . . . ?
C4 C3 O7 C26 -5(3) . . . 1_565 ?
C4 C3 C11 C18 0(3) . . . . ?
C4 C6 C17 C14 174.7(16) . . . . ?
C4 C6 C17 C18 -4(2) . . . . ?
C5 C14 C17 C6 1(2) . . . . ?
C5 C14 C17 C18 179.9(17) . . . . ?
C5 C20 C15 C24 -172.1(15) . . . . ?
C5 C20 C10 C8 172.3(14) . . . . ?
C6 O3 C16 C5 -2(3) . . . . ?
C6 C17 C18 C11 3(3) . . . . ?
O4 C21 C8 C10 -177.8(14) . . . . ?
O7 C3 C4 C6 -177.3(19) . . . . ?
O7 C3 C11 C18 177(2) . . . . ?
C11 C3 C4 C6 -1(3) . . . . ?
C11 C3 O7 C26 178(2) . . . 1_565 ?
C14 C5 C16 O3 0(3) . . . . ?
C14 C5 C20 C15 -136.9(16) . . . . ?
C14 C5 C20 C10 51(2) . . . . ?
C14 C17 C18 C11 -175.6(19) . . . . ?
C16 O3 C6 C4 -174.8(16) . . . . ?
C16 O3 C6 C17 3(2) . . . . ?
C16 C5 C14 O6 179.6(18) . . . . ?
C16 C5 C14 C17 0(3) . . . . ?
C16 C5 C20 C15 43(3) . . . . ?
C16 C5 C20 C10 -129.4(18) . . . . ?
C20 C5 C14 O6 -1(3) . . . . ?
C20 C5 C14 C17 179.8(17) . . . . ?
C20 C5 C16 O3 -179.5(17) . . . . ?
C20 C15 C24 C21 0.0 . . . . ?
C15 C20 C10 C8 0.0 . . . . ?
C15 C24 C21 O4 177.5(16) . . . . ?
C15 C24 C21 C8 0.0 . . . . ?
C24 C21 C8 C10 0.0 . . . . ?
C21 C8 C10 C20 0.0 . . . . ?
C10 C20 C15 C24 0.0 . . . . ?
C2 C9 C19 C12 54(2) . . . . ?
C7 C12 C19 C9 -57(2) . . . . ?
C9 C2 C13 C7 54(2) . . . . ?
C12 C7 C13 C2 -57(2) . . . . ?
C13 C2 C9 C19 -55(3) . . . . ?
C13 C7 C12 C19 59(2) . . . . ?
C23 C25 C28 C29 -54(3) . . . . ?
C29 C27 C22 C23 59(3) . . . . ?
C35 C30 C31 C32 -56(4) . . . . ?
C27 C29 C28 C25 53(3) . . . . ?
C30 C35 C34 C33 -58(3) . . . . ?
C30 C31 C32 C33 52(3) . . . . ?
C34 C35 C30 C31 60(4) . . . . ?
C34 C33 C32 C31 -50(3) . . . . ?
C25 C23 C22 C27 -60(3) . . . . ?
C28 C29 C27 C22 -54(3) . . . . ?
C22 C23 C25 C28 58(3) . . . . ?
C32 C33 C34 C35 54(3) . . . . ?
C37 C38 C39 C40 57(4) . . . . ?
C40 C41 C36 C37 -55(4) . . . . ?
C41 C40 C39 C38 -58(4) . . . . ?
C38 C37 C36 C41 55(4) . . . . ?
C36 C37 C38 C39 -54(4) . . . . ?
C39 C40 C41 C36 52(4) . . . . ?
C45 C44 C43 C46 62(4) . . . . ?
C44 C45 C47 C48 55(5) . . . . ?
C44 C43 C46 C48 -69(5) . . . . ?
C43 C46 C48 C47 68(5) . . . . ?
C46 C48 C47 C45 -64(5) . . . . ?
C47 C45 C44 C43 -57(4) . . . . ?
C53 C54 C49 C50 60(4) . . . . ?
C53 C52 C51 C50 -65(5) . . . . ?
C54 C53 C52 C51 61(5) . . . . ?
C52 C53 C54 C49 -59(5) . . . . ?
C49 C50 C51 C52 67(4) . . . . ?
C51 C50 C49 C54 -68(5) . . . . ?
Zn N00D C01B C019 -174.9(11) . . . . ?
Zn N00D C01F C01D 173.7(13) . . . . ?
Zn N00K C01H C01G 173.1(12) . . . . ?
Zn N00K C01N C01L -170.1(14) . . . . ?
C59 C58 C55 C57 63(10) . . . . ?
C59 C60 C56 C57 -61(9) . . . . ?
C58 C59 C60 C56 66(9) . . . . ?
C60 C59 C58 C55 -63(8) . . . . ?
C60 C56 C57 C55 61(9) . . . . ?
C56 C57 C55 C58 -61(10) . . . . ?
